data_7028777
loop_
_publ_author_name
'Zou, Hua-Hong'
'Wang, Rong'
'Chen, Zi-Lu'
'Liu, Dong-Cheng'
'Liang, Fu-Pei'

_publ_section_title
;
 Series of edge-sharing bi-triangle Ln4 clusters with a \m4-NO3(-) bridge:
 syntheses, structures, luminescence, and the SMM behavior of the Dy4
 analogue.
;
_journal_issue 6
_journal_name_full 'Dalton transactions (Cambridge, England : 2003)'
_journal_page_first 2581
_journal_page_last 2587
_journal_paper_doi 10.1039/c3dt52316k
_journal_volume 43
_journal_year 2014
_chemical_formula_sum 'C28 H44 N8 O28 Tb4'
_chemical_formula_weight 1576.39
_chemical_name_systematic
;
?
;
_space_group_IT_number 14
_symmetry_cell_setting monoclinic
_symmetry_space_group_name_Hall '-P 2yn'
_symmetry_space_group_name_H-M 'P 1 21/n 1'
_atom_sites_solution_hydrogens geom
_atom_sites_solution_primary direct
_atom_sites_solution_secondary difmap
_audit_creation_method SHELXL-97
_cell_angle_alpha 90.00
_cell_angle_beta 92.081(2)
_cell_angle_gamma 90.00
_cell_formula_units_Z 4
_cell_length_a 12.9948(4)
_cell_length_b 18.5239(5)
_cell_length_c 18.4141(5)
_cell_measurement_temperature 173(2)
_cell_volume 4429.6(2)
_computing_structure_refinement 'SHELXL-97 (Sheldrick, 1997)'
_computing_structure_solution 'SHELXS-97 (Sheldrick, 1990)'
_diffrn_ambient_temperature 173(2)
_diffrn_measured_fraction_theta_full 0.998
_diffrn_measured_fraction_theta_max 0.998
_diffrn_radiation_monochromator graphite
_diffrn_radiation_source 'fine-focus sealed tube'
_diffrn_radiation_type MoK\a
_diffrn_radiation_wavelength 0.71073
_diffrn_reflns_av_R_equivalents 0.0384
_diffrn_reflns_av_sigmaI/netI 0.0284
_diffrn_reflns_limit_h_max 15
_diffrn_reflns_limit_h_min -15
_diffrn_reflns_limit_k_max 22
_diffrn_reflns_limit_k_min -21
_diffrn_reflns_limit_l_max 21
_diffrn_reflns_limit_l_min -21
_diffrn_reflns_number 40246
_diffrn_reflns_theta_full 25.01
_diffrn_reflns_theta_max 25.01
_diffrn_reflns_theta_min 2.90
_exptl_absorpt_coefficient_mu 6.413
_exptl_absorpt_correction_T_max 0.2578
_exptl_absorpt_correction_T_min 0.2493
_exptl_absorpt_correction_type multi-scan
_exptl_absorpt_process_details
;
CrysAlisPro, Agilent Technologies,
Version 1.171.35.21 (release 20-01-2012 CrysAlis171 .NET)
(compiled Jan 23 2012,18:06:46)
Empirical absorption correction using spherical harmonics,
implemented in SCALE3 ABSPACK scaling algorithm.
;
_exptl_crystal_colour yellow
_exptl_crystal_density_diffrn 2.364
_exptl_crystal_density_method 'not measured'
_exptl_crystal_description block
_exptl_crystal_F_000 3008
_exptl_crystal_size_max 0.30
_exptl_crystal_size_mid 0.30
_exptl_crystal_size_min 0.29
_refine_diff_density_max 1.094
_refine_diff_density_min -1.086
_refine_diff_density_rms 0.124
_refine_ls_extinction_method none
_refine_ls_goodness_of_fit_ref 1.080
_refine_ls_hydrogen_treatment mixed
_refine_ls_matrix_type full
_refine_ls_number_parameters 625
_refine_ls_number_reflns 7793
_refine_ls_number_restraints 2
_refine_ls_restrained_S_all 1.083
_refine_ls_R_factor_all 0.0291
_refine_ls_R_factor_gt 0.0236
_refine_ls_shift/su_max 0.001
_refine_ls_shift/su_mean 0.000
_refine_ls_structure_factor_coef Fsqd
_refine_ls_weighting_details 'calc w=1/[\s^2^(Fo^2^)+(0.0135P)^2^+16.0610P] where P=(Fo^2^+2Fc^2^)/3'
_refine_ls_weighting_scheme calc
_refine_ls_wR_factor_gt 0.0497
_refine_ls_wR_factor_ref 0.0530
_reflns_number_gt 7001
_reflns_number_total 7793
_reflns_threshold_expression >2sigma(I)
_cod_data_source_file c3dt52316k.txt
_cod_data_source_block tb
_cod_depositor_comments
;
The following automatic conversions were performed:

'_symmetry_cell_setting' value 'Monoclinic' changed to 'monoclinic'
according to
/usr/data/users/saulius/automatic-downloads/current/RSC/lib/dictionaries/cif_core.dic
dictionary named 'cif_core.dic' version 2.4.2 from 2011-04-26.

Automatic conversion script
Id: cif_fix_values 2281 2013-09-26 08:29:07Z andrius 
;
_cod_original_sg_symbol_H-M P21/n
_cod_database_code 7028777

loop_
_symmetry_equiv_pos_as_xyz
'x, y, z'
'-x+1/2, y+1/2, -z+1/2'
'-x, -y, -z'
'x-1/2, -y-1/2, z-1/2'

loop_
_atom_site_label
_atom_site_type_symbol
_atom_site_fract_x
_atom_site_fract_y
_atom_site_fract_z
_atom_site_U_iso_or_equiv
_atom_site_adp_type
_atom_site_occupancy
_atom_site_symmetry_multiplicity
_atom_site_calc_flag
_atom_site_refinement_flags
_atom_site_disorder_assembly
_atom_site_disorder_group
Tb1 Tb 0.799987(16) 0.044397(12) 0.131437(12) 0.01565(6) Uani 1 1 d . . .
Tb2 Tb 0.699522(17) 0.129347(12) 0.290386(12) 0.01748(6) Uani 1 1 d . . .
Tb3 Tb 0.765599(16) 0.211080(12) 0.033928(12) 0.01616(6) Uani 1 1 d . . .
Tb4 Tb 0.546099(16) 0.139780(12) 0.124120(12) 0.01692(6) Uani 1 1 d . . .
N1 N 0.7333(4) 0.1834(2) -0.1218(2) 0.0341(11) Uani 1 1 d . . .
N2 N 0.3943(3) 0.0232(2) 0.1226(3) 0.0296(11) Uani 1 1 d . . .
N3 N 0.7714(3) -0.0660(2) 0.0186(2) 0.0199(9) Uani 1 1 d . . .
N4 N 0.6060(4) 0.0286(2) 0.3886(3) 0.0326(11) Uani 1 1 d . . .
N5 N 0.7734(3) 0.2327(3) 0.1886(3) 0.0352(11) Uani 1 1 d . . .
O1 O 0.9371(2) 0.26030(17) 0.01628(18) 0.0213(7) Uani 1 1 d . . .
O2 O 0.7753(3) 0.24043(18) 0.25715(17) 0.0220(7) Uani 1 1 d . . .
O3 O 0.8532(2) 0.08077(17) 0.25038(17) 0.0197(7) Uani 1 1 d . . .
O4 O 0.8896(2) 0.13108(17) 0.07553(18) 0.0198(7) Uani 1 1 d . . .
O5 O 0.7982(3) -0.07212(18) 0.19519(18) 0.0246(8) Uani 1 1 d . . .
O6 O 0.7300(2) 0.17121(16) 0.16236(17) 0.0169(7) Uani 1 1 d . . .
O7 O 0.5543(2) 0.18369(17) 0.23874(18) 0.0215(7) Uani 1 1 d . . .
O8 O 0.6020(2) 0.24736(16) 0.06698(17) 0.0188(7) Uani 1 1 d . . .
O9 O 0.9818(2) 0.01381(17) 0.16733(17) 0.0200(7) Uani 1 1 d . . .
O10 O 0.6780(2) 0.10100(16) 0.04805(17) 0.0170(7) Uani 1 1 d . . .
H10 H 0.6598 0.0777 0.0095 0.020 Uiso 1 1 d R . .
O11 O 0.4184(2) 0.24339(18) 0.12256(18) 0.0224(8) Uani 1 1 d . . .
O12 O 0.3904(3) 0.0786(2) 0.1638(2) 0.0313(9) Uani 1 1 d . . .
O13 O 0.6463(2) 0.05104(17) 0.19471(17) 0.0187(7) Uani 1 1 d . . .
H13 H 0.6170 0.0116 0.2057 0.022 Uiso 1 1 d R . .
O14 O 0.6976(2) -0.05366(18) 0.06008(19) 0.0258(8) Uani 1 1 d . . .
O15 O 0.8083(2) 0.27665(17) 0.14365(17) 0.0210(7) Uani 1 1 d . . .
O16 O 0.4664(3) 0.1446(2) -0.0005(2) 0.0312(9) Uani 1 1 d . . .
H16A H 0.4148 0.1177 -0.0109 0.09(3) Uiso 1 1 d R . .
H16B H 0.4960 0.1558 -0.0395 0.032(17) Uiso 1 1 d R . .
O17 O 0.6307(3) 0.21418(18) 0.37650(18) 0.0241(8) Uani 1 1 d . . .
O18 O 0.8533(2) -0.02943(18) 0.03063(19) 0.0259(8) Uani 1 1 d . . .
O19 O 0.6576(3) 0.2007(2) -0.0821(2) 0.0367(10) Uani 1 1 d . . .
O22 O 0.8181(3) 0.1751(2) -0.0883(2) 0.0431(11) Uani 1 1 d . . .
O23 O 0.7224(4) 0.1749(2) -0.1873(2) 0.0525(12) Uani 1 1 d . . .
O24 O 0.7637(3) -0.11005(19) -0.0304(2) 0.0309(9) Uani 1 1 d . . .
O25 O 0.4745(3) 0.0173(2) 0.0864(2) 0.0341(9) Uani 1 1 d . . .
O26 O 0.3246(3) -0.0208(2) 0.1181(3) 0.0480(12) Uani 1 1 d . . .
O27 O 0.5655(4) -0.0084(3) 0.4344(3) 0.0603(14) Uani 1 1 d . . .
O28 O 0.7023(3) 0.0335(2) 0.3835(2) 0.0404(10) Uani 1 1 d . . .
O29 O 0.5526(3) 0.0662(2) 0.3445(2) 0.0374(10) Uani 1 1 d . . .
N10 N 0.8313(3) 0.1632(2) 0.3850(2) 0.0231(9) Uani 1 1 d . . .
N11 N 0.7577(3) 0.3395(2) 0.0003(2) 0.0209(9) Uani 1 1 d . . .
C1 C 1.0485(4) -0.0393(3) 0.1354(3) 0.0269(12) Uani 1 1 d . . .
H1A H 1.0977 -0.0149 0.1046 0.040 Uiso 1 1 calc R . .
H1B H 1.0069 -0.0733 0.1060 0.040 Uiso 1 1 calc R . .
H1C H 1.0862 -0.0657 0.1741 0.040 Uiso 1 1 calc R . .
C2 C 1.0257(4) 0.0566(3) 0.2228(3) 0.0212(11) Uani 1 1 d . . .
C3 C 0.9531(3) 0.0899(2) 0.2666(3) 0.0186(10) Uani 1 1 d . . .
C4 C 0.9921(4) 0.1306(3) 0.3266(3) 0.0228(11) Uani 1 1 d . . .
C5 C 1.0994(4) 0.1397(3) 0.3357(3) 0.0308(13) Uani 1 1 d . . .
H5 H 1.1257 0.1677 0.3753 0.037 Uiso 1 1 calc R . .
C6 C 1.1671(4) 0.1095(3) 0.2893(3) 0.0345(14) Uani 1 1 d . . .
H6 H 1.2389 0.1179 0.2962 0.041 Uiso 1 1 calc R . .
C7 C 1.1304(4) 0.0665(3) 0.2320(3) 0.0291(12) Uani 1 1 d . . .
H7 H 1.1767 0.0445 0.2000 0.035 Uiso 1 1 calc R . .
C8 C 0.9297(4) 0.1638(3) 0.3819(3) 0.0262(12) Uani 1 1 d . . .
H8 H 0.9662 0.1886 0.4199 0.031 Uiso 1 1 calc R . .
C9 C 0.7867(4) 0.2006(3) 0.4465(3) 0.0309(13) Uani 1 1 d . . .
H9A H 0.8415 0.2262 0.4749 0.037 Uiso 1 1 calc R . .
H9B H 0.7545 0.1651 0.4788 0.037 Uiso 1 1 calc R . .
C10 C 0.7073(4) 0.2537(3) 0.4191(3) 0.0292(12) Uani 1 1 d . . .
H10A H 0.6750 0.2779 0.4605 0.035 Uiso 1 1 calc R . .
H10B H 0.7396 0.2909 0.3889 0.035 Uiso 1 1 calc R . .
C11 C 0.5526(4) 0.2609(3) 0.3436(3) 0.0269(12) Uani 1 1 d . . .
H11A H 0.5855 0.3022 0.3195 0.032 Uiso 1 1 calc R . .
H11B H 0.5076 0.2800 0.3814 0.032 Uiso 1 1 calc R . .
C12 C 0.4898(4) 0.2177(3) 0.2888(3) 0.0269(12) Uani 1 1 d . . .
H12A H 0.4497 0.1806 0.3142 0.032 Uiso 1 1 calc R . .
H12B H 0.4407 0.2499 0.2623 0.032 Uiso 1 1 calc R . .
C13 C 1.0106(4) 0.2276(3) 0.0665(3) 0.0248(11) Uani 1 1 d . . .
H13A H 0.9995 0.2445 0.1166 0.030 Uiso 1 1 calc R . .
H13B H 1.0817 0.2400 0.0535 0.030 Uiso 1 1 calc R . .
C24 C 0.9938(3) 0.1475(3) 0.0612(3) 0.0232(11) Uani 1 1 d . . .
H24A H 1.0099 0.1305 0.0119 0.028 Uiso 1 1 calc R . .
H24B H 1.0402 0.1223 0.0967 0.028 Uiso 1 1 calc R . .
C25 C 0.9446(4) 0.3379(3) 0.0117(3) 0.0275(12) Uani 1 1 d . . .
H25A H 1.0092 0.3520 -0.0114 0.033 Uiso 1 1 calc R . .
H25B H 0.9440 0.3596 0.0608 0.033 Uiso 1 1 calc R . .
C15 C 0.8532(4) 0.3631(3) -0.0335(3) 0.0251(11) Uani 1 1 d . . .
H15A H 0.8541 0.4164 -0.0372 0.030 Uiso 1 1 calc R . .
H15B H 0.8561 0.3429 -0.0831 0.030 Uiso 1 1 calc R . .
C16 C 0.6949(4) 0.3880(3) 0.0200(3) 0.0213(11) Uani 1 1 d . . .
H16 H 0.7139 0.4366 0.0106 0.026 Uiso 1 1 calc R . .
C17 C 0.5974(4) 0.3778(3) 0.0554(3) 0.0192(10) Uani 1 1 d . . .
C18 C 0.5423(4) 0.4415(3) 0.0688(3) 0.0303(13) Uani 1 1 d . . .
H18 H 0.5709 0.4867 0.0557 0.036 Uiso 1 1 calc R . .
C19 C 0.4485(4) 0.4400(3) 0.1000(4) 0.0387(15) Uani 1 1 d . . .
H19 H 0.4128 0.4838 0.1087 0.046 Uiso 1 1 calc R . .
C20 C 0.4053(4) 0.3744(3) 0.1192(3) 0.0321(13) Uani 1 1 d . . .
H20 H 0.3402 0.3732 0.1410 0.039 Uiso 1 1 calc R . .
C21 C 0.4573(4) 0.3115(3) 0.1065(3) 0.0210(11) Uani 1 1 d . . .
C22 C 0.5556(3) 0.3110(3) 0.0758(3) 0.0184(10) Uani 1 1 d . . .
C23 C 0.3113(4) 0.2393(3) 0.1413(3) 0.0277(12) Uani 1 1 d . . .
H23A H 0.3020 0.2639 0.1876 0.042 Uiso 1 1 calc R . .
H23B H 0.2910 0.1885 0.1456 0.042 Uiso 1 1 calc R . .
H23C H 0.2684 0.2626 0.1032 0.042 Uiso 1 1 calc R . .
C30 C 0.8438(5) -0.0859(3) 0.2668(3) 0.0348(14) Uani 1 1 d . . .
H30A H 0.9175 -0.0746 0.2670 0.052 Uiso 1 1 calc R . .
H30B H 0.8347 -0.1369 0.2792 0.052 Uiso 1 1 calc R . .
H30C H 0.8103 -0.0557 0.3026 0.052 Uiso 1 1 calc R . .
C26 C 0.1479(9) 0.4537(7) 0.1813(7) 0.134(5) Uani 1 1 d D . .
H26A H 0.1993 0.4256 0.2094 0.202 Uiso 1 1 calc R . .
H26B H 0.0788 0.4410 0.1967 0.202 Uiso 1 1 calc R . .
H26C H 0.1601 0.5053 0.1896 0.202 Uiso 1 1 calc R . .
C27 C 0.1560(9) 0.4381(6) 0.1056(8) 0.103(4) Uani 1 1 d D . .
N9 N 0.1553(16) 0.3881(10) 0.0867(17) 0.42(2) Uani 1 1 d D . .
O33 O 0.6103(5) 0.8872(3) 0.2461(4) 0.094(2) Uani 1 1 d . . .
H331 H 0.6299 0.8588 0.2794 0.140 Uiso 0.708(10) 1 d PR A 1
H332 H 0.6229 0.8637 0.2847 0.140 Uiso 0.292(10) 1 d PR A 2
C281 C 0.5346(6) 0.8551(5) 0.2098(6) 0.047(3) Uani 0.708(10) 1 d P A 1
H28A H 0.4886 0.8915 0.1877 0.071 Uiso 0.708(10) 1 calc PR A 1
H28B H 0.4960 0.8249 0.2430 0.071 Uiso 0.708(10) 1 calc PR A 1
H28C H 0.5626 0.8248 0.1716 0.071 Uiso 0.708(10) 1 calc PR A 1
C282 C 0.6199(14) 0.8481(12) 0.1838(14) 0.047(3) Uani 0.292(10) 1 d P A 2
H28D H 0.5528 0.8450 0.1578 0.071 Uiso 0.292(10) 1 calc PR A 2
H28E H 0.6442 0.7993 0.1961 0.071 Uiso 0.292(10) 1 calc PR A 2
H28F H 0.6695 0.8717 0.1528 0.071 Uiso 0.292(10) 1 calc PR A 2

loop_
_atom_site_aniso_label
_atom_site_aniso_U_11
_atom_site_aniso_U_22
_atom_site_aniso_U_33
_atom_site_aniso_U_23
_atom_site_aniso_U_13
_atom_site_aniso_U_12
Tb1 0.01489(11) 0.01645(12) 0.01573(12) -0.00172(9) 0.00221(9) 0.00056(9)
Tb2 0.01978(12) 0.01846(13) 0.01445(12) -0.00004(9) 0.00423(9) 0.00031(9)
Tb3 0.01607(11) 0.01698(12) 0.01571(12) 0.00038(9) 0.00457(9) -0.00010(9)
Tb4 0.01447(11) 0.01894(13) 0.01762(12) -0.00020(9) 0.00414(9) -0.00021(9)
N1 0.049(3) 0.031(3) 0.023(3) 0.001(2) 0.002(2) -0.014(2)
N2 0.023(2) 0.025(3) 0.041(3) 0.007(2) -0.003(2) -0.004(2)
N3 0.021(2) 0.018(2) 0.020(2) -0.0019(18) 0.0000(18) 0.0051(17)
N4 0.044(3) 0.022(2) 0.032(3) 0.007(2) 0.009(2) -0.003(2)
N5 0.026(2) 0.039(3) 0.040(3) -0.001(2) 0.004(2) 0.006(2)
O1 0.0200(17) 0.0209(18) 0.0231(19) -0.0007(14) 0.0031(14) -0.0025(14)
O2 0.0295(19) 0.0252(19) 0.0116(18) -0.0016(14) 0.0034(14) -0.0050(15)
O3 0.0170(17) 0.0242(18) 0.0178(18) -0.0010(14) 0.0005(14) 0.0015(14)
O4 0.0105(15) 0.0231(18) 0.0259(19) 0.0026(14) 0.0041(14) 0.0015(13)
O5 0.0321(19) 0.0190(18) 0.0229(19) 0.0020(15) 0.0031(15) 0.0016(15)
O6 0.0184(16) 0.0134(17) 0.0188(18) -0.0008(13) 0.0026(13) -0.0041(13)
O7 0.0210(17) 0.0234(19) 0.0204(19) -0.0020(14) 0.0070(14) 0.0057(14)
O8 0.0175(16) 0.0163(18) 0.0228(18) -0.0015(14) 0.0055(14) 0.0028(13)
O9 0.0185(17) 0.0208(18) 0.0206(18) -0.0057(14) 0.0007(14) 0.0035(14)
O10 0.0192(16) 0.0177(17) 0.0140(17) -0.0023(13) 0.0007(13) -0.0003(13)
O11 0.0178(17) 0.0244(19) 0.0253(19) 0.0012(15) 0.0056(14) 0.0031(14)
O12 0.0217(19) 0.032(2) 0.041(2) 0.0018(18) 0.0099(17) -0.0047(16)
O13 0.0199(17) 0.0159(17) 0.0206(18) 0.0003(14) 0.0050(14) -0.0022(13)
O14 0.0200(18) 0.028(2) 0.029(2) -0.0063(16) 0.0024(16) -0.0005(15)
O15 0.0268(18) 0.0222(19) 0.0146(18) 0.0056(14) 0.0096(14) -0.0053(14)
O16 0.026(2) 0.038(2) 0.029(2) -0.0036(17) -0.0049(17) -0.0049(17)
O17 0.0296(19) 0.0230(19) 0.0200(19) -0.0022(15) 0.0054(15) -0.0001(15)
O18 0.0210(18) 0.030(2) 0.026(2) -0.0106(16) 0.0021(15) -0.0041(15)
O19 0.045(2) 0.043(2) 0.023(2) 0.0002(18) -0.0002(18) 0.0157(19)
O22 0.029(2) 0.069(3) 0.032(2) -0.025(2) 0.0147(18) -0.014(2)
O23 0.081(3) 0.057(3) 0.020(2) -0.005(2) 0.002(2) -0.013(2)
O24 0.034(2) 0.032(2) 0.027(2) -0.0128(17) -0.0032(16) 0.0033(17)
O25 0.034(2) 0.032(2) 0.037(2) -0.0030(18) 0.0084(18) -0.0068(17)
O26 0.026(2) 0.031(2) 0.087(4) 0.005(2) -0.004(2) -0.0143(18)
O27 0.061(3) 0.063(3) 0.057(3) 0.037(3) 0.011(2) -0.012(2)
O28 0.034(2) 0.041(2) 0.046(3) 0.020(2) 0.0052(19) -0.0005(18)
O29 0.034(2) 0.037(2) 0.041(2) 0.0176(19) 0.0080(18) 0.0002(18)
N10 0.031(2) 0.021(2) 0.018(2) -0.0033(17) 0.0022(18) 0.0011(18)
N11 0.026(2) 0.021(2) 0.015(2) 0.0014(17) 0.0012(17) -0.0027(18)
C1 0.020(3) 0.032(3) 0.029(3) -0.011(2) -0.001(2) 0.009(2)
C2 0.023(3) 0.019(3) 0.021(3) -0.002(2) -0.004(2) -0.002(2)
C3 0.018(2) 0.017(3) 0.020(3) 0.005(2) -0.002(2) -0.0018(19)
C4 0.024(3) 0.021(3) 0.023(3) 0.001(2) -0.004(2) -0.001(2)
C5 0.033(3) 0.031(3) 0.027(3) -0.008(2) -0.008(2) -0.006(2)
C6 0.024(3) 0.043(4) 0.036(3) -0.006(3) -0.006(2) -0.005(3)
C7 0.025(3) 0.032(3) 0.031(3) -0.005(2) 0.004(2) -0.001(2)
C8 0.035(3) 0.024(3) 0.019(3) -0.002(2) -0.006(2) 0.001(2)
C9 0.037(3) 0.039(3) 0.016(3) -0.005(2) 0.000(2) -0.004(3)
C10 0.036(3) 0.028(3) 0.023(3) -0.006(2) 0.005(2) -0.001(2)
C11 0.034(3) 0.026(3) 0.021(3) -0.002(2) 0.010(2) 0.008(2)
C12 0.030(3) 0.030(3) 0.022(3) 0.002(2) 0.013(2) 0.004(2)
C13 0.018(2) 0.032(3) 0.025(3) -0.001(2) 0.005(2) -0.003(2)
C24 0.014(2) 0.030(3) 0.026(3) 0.004(2) 0.008(2) -0.001(2)
C25 0.027(3) 0.024(3) 0.032(3) -0.001(2) 0.006(2) -0.010(2)
C15 0.033(3) 0.022(3) 0.021(3) 0.002(2) 0.010(2) -0.006(2)
C16 0.028(3) 0.016(3) 0.020(3) 0.002(2) -0.003(2) -0.002(2)
C17 0.021(2) 0.021(3) 0.016(2) -0.003(2) -0.005(2) 0.003(2)
C18 0.034(3) 0.021(3) 0.036(3) -0.002(2) 0.000(3) 0.001(2)
C19 0.036(3) 0.023(3) 0.058(4) -0.007(3) 0.005(3) 0.012(3)
C20 0.023(3) 0.030(3) 0.044(4) -0.005(3) 0.009(2) 0.007(2)
C21 0.023(3) 0.022(3) 0.018(3) -0.001(2) -0.002(2) 0.003(2)
C22 0.017(2) 0.021(3) 0.017(3) -0.002(2) -0.0041(19) 0.004(2)
C23 0.018(3) 0.032(3) 0.033(3) 0.001(2) 0.007(2) 0.000(2)
C30 0.056(4) 0.026(3) 0.023(3) 0.003(2) 0.002(3) 0.002(3)
C26 0.098(9) 0.145(12) 0.159(13) 0.090(10) -0.018(9) 0.014(8)
C27 0.054(6) 0.077(7) 0.175(13) -0.012(8) -0.044(8) 0.027(5)
N9 0.142(16) 0.49(4) 0.60(5) -0.07(4) -0.14(2) 0.05(2)
O33 0.094(5) 0.082(4) 0.105(5) 0.037(4) -0.002(4) 0.001(4)
C281 0.013(3) 0.040(5) 0.086(7) 0.026(4) -0.025(4) -0.013(3)
C282 0.013(3) 0.040(5) 0.086(7) 0.026(4) -0.025(4) -0.013(3)

loop_
_atom_type_symbol
_atom_type_description
_atom_type_scat_dispersion_real
_atom_type_scat_dispersion_imag
_atom_type_scat_source
C C 0.0033 0.0016 'International Tables Vol C Tables 4.2.6.8 and 6.1.1.4'
H H 0.0000 0.0000 'International Tables Vol C Tables 4.2.6.8 and 6.1.1.4'
N N 0.0061 0.0033 'International Tables Vol C Tables 4.2.6.8 and 6.1.1.4'
O O 0.0106 0.0060 'International Tables Vol C Tables 4.2.6.8 and 6.1.1.4'
Tb Tb -0.1723 4.1537 'International Tables Vol C Tables 4.2.6.8 and 6.1.1.4'

loop_
_geom_angle_atom_site_label_1
_geom_angle_atom_site_label_2
_geom_angle_atom_site_label_3
_geom_angle
O4 Tb1 O13 130.63(11)
O4 Tb1 O3 94.67(11)
O13 Tb1 O3 75.61(11)
O4 Tb1 O10 74.79(10)
O13 Tb1 O10 75.04(11)
O3 Tb1 O10 128.96(11)
O4 Tb1 O18 83.42(12)
O13 Tb1 O18 132.83(11)
O3 Tb1 O18 141.73(11)
O10 Tb1 O18 87.56(11)
O4 Tb1 O5 149.08(11)
O13 Tb1 O5 77.65(11)
O3 Tb1 O5 79.38(11)
O10 Tb1 O5 132.05(11)
O18 Tb1 O5 83.02(12)
O4 Tb1 O9 77.46(11)
O13 Tb1 O9 133.91(11)
O3 Tb1 O9 65.06(10)
O10 Tb1 O9 149.69(11)
O18 Tb1 O9 77.33(11)
O5 Tb1 O9 72.51(11)
O4 Tb1 O14 122.27(12)
O13 Tb1 O14 81.82(11)
O3 Tb1 O14 142.90(11)
O10 Tb1 O14 70.52(10)
O18 Tb1 O14 51.01(11)
O5 Tb1 O14 67.14(11)
O9 Tb1 O14 116.13(10)
O4 Tb1 O6 69.25(10)
O13 Tb1 O6 62.11(10)
O3 Tb1 O6 68.40(10)
O10 Tb1 O6 61.10(10)
O18 Tb1 O6 142.34(11)
O5 Tb1 O6 133.00(11)
O9 Tb1 O6 118.98(10)
O14 Tb1 O6 124.84(10)
O4 Tb1 N3 103.17(12)
O13 Tb1 N3 107.46(11)
O3 Tb1 N3 151.51(11)
O10 Tb1 N3 77.78(10)
O18 Tb1 N3 25.38(11)
O5 Tb1 N3 73.88(11)
O9 Tb1 N3 97.10(10)
O14 Tb1 N3 25.63(11)
O6 Tb1 N3 138.84(10)
O4 Tb1 Tb3 38.40(7)
O13 Tb1 Tb3 96.33(8)
O3 Tb1 Tb3 104.14(8)
O10 Tb1 Tb3 40.49(7)
O18 Tb1 Tb3 97.81(8)
O5 Tb1 Tb3 172.18(8)
O9 Tb1 Tb3 115.29(8)
O14 Tb1 Tb3 107.33(8)
O6 Tb1 Tb3 44.91(7)
N3 Tb1 Tb3 103.62(8)
O4 Tb1 Tb2 105.54(8)
O13 Tb1 Tb2 40.24(7)
O3 Tb1 Tb2 39.52(7)
O10 Tb1 Tb2 94.48(7)
O18 Tb1 Tb2 171.04(8)
O5 Tb1 Tb2 89.17(8)
O9 Tb1 Tb2 104.54(7)
O14 Tb1 Tb2 121.63(8)
O6 Tb1 Tb2 44.43(7)
N3 Tb1 Tb2 147.07(8)
Tb3 Tb1 Tb2 89.341(7)
O7 Tb2 O3 137.12(11)
O7 Tb2 O13 75.44(11)
O3 Tb2 O13 76.03(11)
O7 Tb2 O2 81.75(11)
O3 Tb2 O2 83.40(11)
O13 Tb2 O2 116.92(11)
O7 Tb2 O17 70.86(11)
O3 Tb2 O17 142.76(11)
O13 Tb2 O17 141.17(11)
O2 Tb2 O17 76.89(11)
O7 Tb2 O28 126.17(12)
O3 Tb2 O28 87.16(12)
O13 Tb2 O28 94.16(13)
O2 Tb2 O28 143.91(12)
O17 Tb2 O28 90.50(13)
O7 Tb2 O29 75.02(12)
O3 Tb2 O29 128.72(12)
O13 Tb2 O29 78.56(12)
O2 Tb2 O29 147.81(12)
O17 Tb2 O29 74.63(12)
O28 Tb2 O29 51.21(12)
O7 Tb2 N10 135.37(12)
O3 Tb2 N10 75.05(12)
O13 Tb2 N10 148.65(12)
O2 Tb2 N10 71.28(12)
O17 Tb2 N10 68.83(12)
O28 Tb2 N10 72.63(13)
O29 Tb2 N10 111.07(13)
O7 Tb2 O6 68.65(11)
O3 Tb2 O6 70.05(10)
O13 Tb2 O6 62.92(10)
O2 Tb2 O6 54.00(10)
O17 Tb2 O6 119.01(10)
O28 Tb2 O6 150.48(12)
O29 Tb2 O6 131.99(11)
N10 Tb2 O6 116.77(12)
O7 Tb2 N5 74.23(12)
O3 Tb2 N5 74.98(12)
O13 Tb2 N5 91.04(12)
O2 Tb2 N5 25.89(12)
O17 Tb2 N5 97.75(12)
O28 Tb2 N5 159.60(13)
O29 Tb2 N5 149.12(12)
N10 Tb2 N5 92.95(13)
O6 Tb2 N5 28.12(11)
O7 Tb2 N4 100.52(13)
O3 Tb2 N4 109.37(12)
O13 Tb2 N4 87.24(12)
O2 Tb2 N4 155.22(12)
O17 Tb2 N4 80.58(12)
O28 Tb2 N4 25.64(12)
O29 Tb2 N4 25.63(12)
N10 Tb2 N4 91.09(13)
O6 Tb2 N4 149.75(11)
N5 Tb2 N4 174.74(13)
O7 Tb2 Tb4 37.62(8)
O3 Tb2 Tb4 101.89(8)
O13 Tb2 Tb4 42.38(7)
O2 Tb2 Tb4 87.49(8)
O17 Tb2 Tb4 108.37(8)
O28 Tb2 Tb4 128.58(10)
O29 Tb2 Tb4 87.49(9)
N10 Tb2 Tb4 158.73(10)
O6 Tb2 Tb4 44.78(7)
N5 Tb2 Tb4 66.18(9)
N4 Tb2 Tb4 109.50(9)
O4 Tb3 O8 137.16(11)
O4 Tb3 O10 74.98(10)
O8 Tb3 O10 76.80(11)
O4 Tb3 O15 84.72(11)
O8 Tb3 O15 79.63(11)
O10 Tb3 O15 116.26(11)
O4 Tb3 O1 69.69(11)
O8 Tb3 O1 140.61(11)
O10 Tb3 O1 141.79(10)
O15 Tb3 O1 74.88(11)
O4 Tb3 N11 136.83(12)
O8 Tb3 N11 75.93(12)
O10 Tb3 N11 148.18(12)
O15 Tb3 N11 74.29(12)
O1 Tb3 N11 68.59(12)
O4 Tb3 O22 85.18(13)
O8 Tb3 O22 126.94(12)
O10 Tb3 O22 90.99(12)
O15 Tb3 O22 147.13(11)
O1 Tb3 O22 72.27(12)
N11 Tb3 O22 92.42(14)
O4 Tb3 O19 126.51(12)
O8 Tb3 O19 76.01(12)
O10 Tb3 O19 76.76(12)
O15 Tb3 O19 148.76(12)
O1 Tb3 O19 113.49(12)
N11 Tb3 O19 81.00(13)
O22 Tb3 O19 50.96(13)
O4 Tb3 O6 69.58(11)
O8 Tb3 O6 69.00(10)
O10 Tb3 O6 62.58(10)
O15 Tb3 O6 53.71(10)
O1 Tb3 O6 115.56(10)
N11 Tb3 O6 120.61(12)
O22 Tb3 O6 146.90(13)
O19 Tb3 O6 130.79(12)
O4 Tb3 N5 76.17(12)
O8 Tb3 N5 72.58(12)
O10 Tb3 N5 90.64(12)
O15 Tb3 N5 25.63(12)
O1 Tb3 N5 94.61(12)
N11 Tb3 N5 96.56(13)
O22 Tb3 N5 160.16(13)
O19 Tb3 N5 148.10(13)
O6 Tb3 N5 28.08(11)
O4 Tb3 N1 106.69(13)
O8 Tb3 N1 101.91(13)
O10 Tb3 N1 84.48(11)
O15 Tb3 N1 158.69(11)
O1 Tb3 N1 91.96(12)
N11 Tb3 N1 85.39(13)
O22 Tb3 N1 25.04(13)
O19 Tb3 N1 25.97(13)
O6 Tb3 N1 146.89(11)
N5 Tb3 N1 173.41(13)
O4 Tb3 Tb1 37.50(8)
O8 Tb3 Tb1 102.44(8)
O10 Tb3 Tb1 41.59(7)
O15 Tb3 Tb1 89.62(8)
O1 Tb3 Tb1 106.86(8)
N11 Tb3 Tb1 163.89(9)
O22 Tb3 Tb1 100.95(11)
O19 Tb3 Tb1 114.43(9)
O6 Tb3 Tb1 46.13(7)
N5 Tb3 Tb1 67.99(10)
N1 Tb3 Tb1 110.48(9)
O7 Tb4 O10 130.69(11)
O7 Tb4 O8 96.13(11)
O10 Tb4 O8 75.70(10)
O7 Tb4 O13 74.88(11)
O10 Tb4 O13 74.14(10)
O8 Tb4 O13 129.31(10)
O7 Tb4 O12 84.22(12)
O10 Tb4 O12 131.27(12)
O8 Tb4 O12 141.90(11)
O13 Tb4 O12 87.72(11)
O7 Tb4 O16 148.56(11)
O10 Tb4 O16 75.57(11)
O8 Tb4 O16 71.68(12)
O13 Tb4 O16 135.39(11)
O12 Tb4 O16 88.33(13)
O7 Tb4 O6 69.27(11)
O10 Tb4 O6 62.48(10)
O8 Tb4 O6 68.32(10)
O13 Tb4 O6 61.80(10)
O12 Tb4 O6 143.39(11)
O16 Tb4 O6 127.29(12)
O7 Tb4 O11 75.34(11)
O10 Tb4 O11 135.33(11)
O8 Tb4 O11 64.63(10)
O13 Tb4 O11 148.35(11)
O12 Tb4 O11 78.84(11)
O16 Tb4 O11 73.25(11)
O6 Tb4 O11 116.06(10)
O7 Tb4 O25 125.52(12)
O10 Tb4 O25 80.38(11)
O8 Tb4 O25 137.91(12)
O13 Tb4 O25 74.18(11)
O12 Tb4 O25 51.01(12)
O16 Tb4 O25 69.07(12)
O6 Tb4 O25 127.86(11)
O11 Tb4 O25 116.08(11)
O7 Tb4 N2 106.47(13)
O10 Tb4 N2 105.85(12)
O8 Tb4 N2 146.18(11)
O13 Tb4 N2 81.65(11)
O12 Tb4 N2 25.65(13)
O16 Tb4 N2 76.03(13)
O6 Tb4 N2 143.26(11)
O11 Tb4 N2 96.75(11)
O25 Tb4 N2 25.47(12)
O7 Tb4 Tb2 38.65(8)
O10 Tb4 Tb2 95.54(7)
O8 Tb4 Tb2 104.63(7)
O13 Tb4 Tb2 40.76(7)
O12 Tb4 Tb2 99.16(9)
O16 Tb4 Tb2 170.91(9)
O6 Tb4 Tb2 44.61(7)
O11 Tb4 Tb2 113.11(7)
O25 Tb4 Tb2 111.78(9)
N2 Tb4 Tb2 108.75(9)
O7 Tb4 Tb3 106.70(8)
O10 Tb4 Tb3 40.12(7)
O8 Tb4 Tb3 39.61(7)
O13 Tb4 Tb3 94.37(7)
O12 Tb4 Tb3 169.06(9)
O16 Tb4 Tb3 82.64(9)
O6 Tb4 Tb3 44.74(7)
O11 Tb4 Tb3 104.24(7)
O25 Tb4 Tb3 119.33(9)
N2 Tb4 Tb3 144.22(10)
Tb2 Tb4 Tb3 89.338(7)
O23 N1 O22 122.6(5)
O23 N1 O19 122.1(5)
O22 N1 O19 115.3(4)
O23 N1 Tb3 176.8(4)
O22 N1 Tb3 56.4(2)
O19 N1 Tb3 59.0(2)
O26 N2 O25 122.1(5)
O26 N2 O12 122.1(5)
O25 N2 O12 115.8(4)
O26 N2 Tb4 173.6(3)
O25 N2 Tb4 60.0(2)
O12 N2 Tb4 56.2(2)
O24 N3 O14 121.5(4)
O24 N3 O18 122.1(4)
O14 N3 O18 116.4(4)
O24 N3 Tb1 176.5(3)
O14 N3 Tb1 61.7(2)
O18 N3 Tb1 54.7(2)
O27 N4 O29 121.0(5)
O27 N4 O28 123.1(5)
O29 N4 O28 115.9(4)
O27 N4 Tb2 173.8(4)
O29 N4 Tb2 58.3(2)
O28 N4 Tb2 57.8(2)
O15 N5 O2 125.9(4)
O15 N5 O6 117.8(4)
O2 N5 O6 116.2(4)
O15 N5 Tb2 178.1(3)
O2 N5 Tb2 54.6(2)
O6 N5 Tb2 61.7(2)
O15 N5 Tb3 55.9(2)
O2 N5 Tb3 178.2(4)
O6 N5 Tb3 62.0(2)
Tb2 N5 Tb3 123.63(17)
C13 O1 C25 114.4(4)
C13 O1 Tb3 110.2(3)
C25 O1 Tb3 116.3(3)
N5 O2 Tb2 99.5(3)
C3 O3 Tb2 135.9(3)
C3 O3 Tb1 119.5(3)
Tb2 O3 Tb1 100.22(11)
C24 O4 Tb1 138.5(3)
C24 O4 Tb3 117.4(3)
Tb1 O4 Tb3 104.11(12)
C30 O5 Tb1 125.4(3)
N5 O6 Tb2 90.2(3)
N5 O6 Tb4 132.0(3)
Tb2 O6 Tb4 90.61(10)
N5 O6 Tb3 90.0(3)
Tb2 O6 Tb3 178.28(14)
Tb4 O6 Tb3 90.57(10)
N5 O6 Tb1 134.2(3)
Tb2 O6 Tb1 89.71(10)
Tb4 O6 Tb1 93.77(9)
Tb3 O6 Tb1 88.95(10)
C12 O7 Tb4 139.4(3)
C12 O7 Tb2 114.8(3)
Tb4 O7 Tb2 103.73(12)
C22 O8 Tb3 134.9(3)
C22 O8 Tb4 122.6(3)
Tb3 O8 Tb4 99.79(11)
C2 O9 C1 116.5(3)
C2 O9 Tb1 115.0(3)
C1 O9 Tb1 128.4(3)
Tb3 O10 Tb4 99.56(11)
Tb3 O10 Tb1 97.92(11)
Tb4 O10 Tb1 103.25(12)
Tb3 O10 H10 117.7
Tb4 O10 H10 117.3
Tb1 O10 H10 117.7
C21 O11 C23 117.2(4)
C21 O11 Tb4 116.4(3)
C23 O11 Tb4 126.3(3)
N2 O12 Tb4 98.2(3)
Tb1 O13 Tb2 99.83(11)
Tb1 O13 Tb4 102.56(12)
Tb2 O13 Tb4 96.86(11)
Tb1 O13 H13 118.0
Tb2 O13 H13 118.0
Tb4 O13 H13 118.0
N3 O14 Tb1 92.7(2)
N5 O15 Tb3 98.5(3)
Tb4 O16 H16A 119.1
Tb4 O16 H16B 126.9
H16A O16 H16B 109.3
C10 O17 C11 112.5(4)
C10 O17 Tb2 114.8(3)
C11 O17 Tb2 112.5(3)
N3 O18 Tb1 99.9(3)
N1 O19 Tb3 95.0(3)
N1 O22 Tb3 98.5(3)
N2 O25 Tb4 94.5(3)
N4 O28 Tb2 96.5(3)
N4 O29 Tb2 96.1(3)
C8 N10 C9 117.0(4)
C8 N10 Tb2 129.5(3)
C9 N10 Tb2 112.3(3)
C16 N11 C15 117.9(4)
C16 N11 Tb3 129.1(3)
C15 N11 Tb3 111.5(3)
O9 C1 H1A 109.5
O9 C1 H1B 109.5
H1A C1 H1B 109.5
O9 C1 H1C 109.5
H1A C1 H1C 109.5
H1B C1 H1C 109.5
C7 C2 O9 122.8(5)
C7 C2 C3 123.4(5)
O9 C2 C3 113.8(4)
O3 C3 C2 119.0(4)
O3 C3 C4 124.1(4)
C2 C3 C4 116.9(4)
C5 C4 C3 118.7(5)
C5 C4 C8 116.1(4)
C3 C4 C8 125.1(4)
C6 C5 C4 122.3(5)
C6 C5 H5 118.9
C4 C5 H5 118.9
C5 C6 C7 119.8(5)
C5 C6 H6 120.1
C7 C6 H6 120.1
C2 C7 C6 118.7(5)
C2 C7 H7 120.7
C6 C7 H7 120.7
N10 C8 C4 127.4(5)
N10 C8 H8 116.3
C4 C8 H8 116.3
N10 C9 C10 109.8(4)
N10 C9 H9A 109.7
C10 C9 H9A 109.7
N10 C9 H9B 109.7
C10 C9 H9B 109.7
H9A C9 H9B 108.2
O17 C10 C9 107.6(4)
O17 C10 H10A 110.2
C9 C10 H10A 110.2
O17 C10 H10B 110.2
C9 C10 H10B 110.2
H10A C10 H10B 108.5
O17 C11 C12 108.5(4)
O17 C11 H11A 110.0
C12 C11 H11A 110.0
O17 C11 H11B 110.0
C12 C11 H11B 110.0
H11A C11 H11B 108.4
O7 C12 C11 110.8(4)
O7 C12 H12A 109.5
C11 C12 H12A 109.5
O7 C12 H12B 109.5
C11 C12 H12B 109.5
H12A C12 H12B 108.1
O1 C13 C24 106.4(4)
O1 C13 H13A 110.4
C24 C13 H13A 110.4
O1 C13 H13B 110.4
C24 C13 H13B 110.4
H13A C13 H13B 108.6
O4 C24 C13 109.6(4)
O4 C24 H24A 109.7
C13 C24 H24A 109.7
O4 C24 H24B 109.7
C13 C24 H24B 109.7
H24A C24 H24B 108.2
O1 C25 C15 106.8(4)
O1 C25 H25A 110.4
C15 C25 H25A 110.4
O1 C25 H25B 110.4
C15 C25 H25B 110.4
H25A C25 H25B 108.6
N11 C15 C25 109.6(4)
N11 C15 H15A 109.8
C25 C15 H15A 109.8
N11 C15 H15B 109.8
C25 C15 H15B 109.8
H15A C15 H15B 108.2
N11 C16 C17 127.7(5)
N11 C16 H16 116.2
C17 C16 H16 116.2
C18 C17 C22 119.1(5)
C18 C17 C16 115.2(4)
C22 C17 C16 125.7(4)
C19 C18 C17 121.6(5)
C19 C18 H18 119.2
C17 C18 H18 119.2
C18 C19 C20 120.0(5)
C18 C19 H19 120.0
C20 C19 H19 120.0
C21 C20 C19 119.6(5)
C21 C20 H20 120.2
C19 C20 H20 120.2
C20 C21 O11 123.2(5)
C20 C21 C22 122.1(5)
O11 C21 C22 114.7(4)
O8 C22 C17 124.2(4)
O8 C22 C21 118.2(4)
C17 C22 C21 117.6(4)
O11 C23 H23A 109.5
O11 C23 H23B 109.5
H23A C23 H23B 109.5
O11 C23 H23C 109.5
H23A C23 H23C 109.5
H23B C23 H23C 109.5
O5 C30 H30A 109.5
O5 C30 H30B 109.5
H30A C30 H30B 109.5
O5 C30 H30C 109.5
H30A C30 H30C 109.5
H30B C30 H30C 109.5
C27 C26 H26A 109.5
C27 C26 H26B 109.5
H26A C26 H26B 109.5
C27 C26 H26C 109.5
H26A C26 H26C 109.5
H26B C26 H26C 109.5
N9 C27 C26 122(3)
C281 O33 C282 54.7(9)
C281 O33 H331 106.9
C282 O33 H331 104.3
C281 O33 H332 108.2
C282 O33 H332 114.3
H331 O33 H332 11.0
O33 C281 H28A 109.5
O33 C281 H28B 109.5
O33 C281 H28C 109.5
O33 C282 H28D 109.5
O33 C282 H28E 109.5
H28D C282 H28E 109.5
O33 C282 H28F 109.5
H28D C282 H28F 109.5
H28E C282 H28F 109.5

loop_
_geom_bond_atom_site_label_1
_geom_bond_atom_site_label_2
_geom_bond_distance
Tb1 O4 2.254(3)
Tb1 O13 2.351(3)
Tb1 O3 2.370(3)
Tb1 O10 2.407(3)
Tb1 O18 2.427(3)
Tb1 O5 2.458(3)
Tb1 O9 2.495(3)
Tb1 O14 2.582(3)
Tb1 O6 2.590(3)
Tb1 N3 2.930(4)
Tb1 Tb3 3.5915(3)
Tb1 Tb2 3.6090(3)
Tb2 O7 2.313(3)
Tb2 O3 2.333(3)
Tb2 O13 2.366(3)
Tb2 O2 2.371(3)
Tb2 O17 2.426(3)
Tb2 O28 2.468(4)
Tb2 O29 2.478(4)
Tb2 N10 2.479(4)
Tb2 O6 2.527(3)
Tb2 N5 2.870(5)
Tb2 N4 2.897(4)
Tb2 Tb4 3.5976(3)
Tb3 O4 2.300(3)
Tb3 O8 2.331(3)
Tb3 O10 2.354(3)
Tb3 O15 2.405(3)
Tb3 O1 2.441(3)
Tb3 N11 2.459(4)
Tb3 O22 2.467(4)
Tb3 O19 2.520(4)
Tb3 O6 2.536(3)
Tb3 N5 2.874(5)
Tb3 N1 2.928(5)
Tb4 O7 2.261(3)
Tb4 O10 2.364(3)
Tb4 O8 2.379(3)
Tb4 O13 2.442(3)
Tb4 O12 2.454(3)
Tb4 O16 2.485(4)
Tb4 O6 2.534(3)
Tb4 O11 2.537(3)
Tb4 O25 2.540(4)
Tb4 N2 2.923(4)
N1 O23 1.220(6)
N1 O22 1.253(6)
N1 O19 1.287(6)
N2 O26 1.219(5)
N2 O25 1.261(6)
N2 O12 1.278(6)
N3 O24 1.217(5)
N3 O14 1.269(5)
N3 O18 1.275(5)
N4 O27 1.220(6)
N4 O29 1.260(6)
N4 O28 1.262(6)
N5 O15 1.257(6)
N5 O2 1.270(6)
N5 O6 1.352(5)
O1 C13 1.439(6)
O1 C25 1.444(6)
O3 C3 1.333(5)
O4 C24 1.421(5)
O5 C30 1.449(6)
O7 C12 1.416(6)
O8 C22 1.337(5)
O9 C2 1.398(5)
O9 C1 1.451(5)
O10 H10 0.8560
O11 C21 1.396(6)
O11 C23 1.447(6)
O13 H13 0.8520
O16 H16A 0.8502
O16 H16B 0.8530
O17 C10 1.444(6)
O17 C11 1.449(6)
N10 C8 1.281(6)
N10 C9 1.466(6)
N11 C16 1.277(6)
N11 C15 1.474(6)
C1 H1A 0.9800
C1 H1B 0.9800
C1 H1C 0.9800
C2 C7 1.378(7)
C2 C3 1.406(7)
C3 C4 1.416(7)
C4 C5 1.408(7)
C4 C8 1.460(7)
C5 C6 1.367(8)
C5 H5 0.9500
C6 C7 1.391(7)
C6 H6 0.9500
C7 H7 0.9500
C8 H8 0.9500
C9 C10 1.499(7)
C9 H9A 0.9900
C9 H9B 0.9900
C10 H10A 0.9900
C10 H10B 0.9900
C11 C12 1.505(7)
C11 H11A 0.9900
C11 H11B 0.9900
C12 H12A 0.9900
C12 H12B 0.9900
C13 C24 1.502(7)
C13 H13A 0.9900
C13 H13B 0.9900
C24 H24A 0.9900
C24 H24B 0.9900
C25 C15 1.499(7)
C25 H25A 0.9900
C25 H25B 0.9900
C15 H15A 0.9900
C15 H15B 0.9900
C16 C17 1.457(7)
C16 H16 0.9500
C17 C18 1.407(7)
C17 C22 1.408(7)
C18 C19 1.367(8)
C18 H18 0.9500
C19 C20 1.388(8)
C19 H19 0.9500
C20 C21 1.371(7)
C20 H20 0.9500
C21 C22 1.415(7)
C23 H23A 0.9800
C23 H23B 0.9800
C23 H23C 0.9800
C30 H30A 0.9800
C30 H30B 0.9800
C30 H30C 0.9800
C26 C27 1.431(9)
C26 H26A 0.9800
C26 H26B 0.9800
C26 H26C 0.9800
C27 N9 0.988(10)
O33 C281 1.311(9)
O33 C282 1.37(3)
O33 H331 0.8416
O33 H332 0.8456
C281 H28A 0.9800
C281 H28B 0.9800
C281 H28C 0.9800
C282 H28D 0.9800
C282 H28E 0.9800
C282 H28F 0.9800

loop_
_geom_hbond_atom_site_label_D
_geom_hbond_atom_site_label_H
_geom_hbond_atom_site_label_A
_geom_hbond_distance_DH
_geom_hbond_distance_HA
_geom_hbond_distance_DA
_geom_hbond_angle_DHA
_geom_hbond_site_symmetry_A
O16 H16B O19 0.85 2.42 3.129(6) 141.5 .
O16 H16A N3 0.85 2.60 3.421(5) 162.0 3_655
O16 H16A O24 0.85 2.47 3.129(5) 134.9 3_655
O16 H16A O14 0.85 2.07 2.900(5) 166.7 3_655
O10 H10 O26 0.86 2.59 3.401(6) 158.2 3_655

loop_
_geom_torsion_atom_site_label_1
_geom_torsion_atom_site_label_2
_geom_torsion_atom_site_label_3
_geom_torsion_atom_site_label_4
_geom_torsion
O13 Tb1 Tb3 O4 156.18(16)
O3 Tb1 Tb3 O4 79.47(16)
O10 Tb1 Tb3 O4 -145.83(18)
O18 Tb1 Tb3 O4 -68.94(15)
O5 Tb1 Tb3 O4 -164.5(6)
O9 Tb1 Tb3 O4 10.68(16)
O14 Tb1 Tb3 O4 -120.44(16)
O6 Tb1 Tb3 O4 117.24(16)
N3 Tb1 Tb3 O4 -94.10(16)
Tb2 Tb1 Tb3 O4 116.48(14)
O4 Tb1 Tb3 O8 -161.10(16)
O13 Tb1 Tb3 O8 -4.92(11)
O3 Tb1 Tb3 O8 -81.63(11)
O10 Tb1 Tb3 O8 53.08(14)
O18 Tb1 Tb3 O8 129.96(11)
O5 Tb1 Tb3 O8 34.4(6)
O9 Tb1 Tb3 O8 -150.41(11)
O14 Tb1 Tb3 O8 78.46(11)
O6 Tb1 Tb3 O8 -43.85(12)
N3 Tb1 Tb3 O8 104.80(11)
Tb2 Tb1 Tb3 O8 -44.62(8)
O4 Tb1 Tb3 O10 145.83(18)
O13 Tb1 Tb3 O10 -58.00(14)
O3 Tb1 Tb3 O10 -134.71(14)
O18 Tb1 Tb3 O10 76.88(14)
O5 Tb1 Tb3 O10 -18.7(6)
O9 Tb1 Tb3 O10 156.51(14)
O14 Tb1 Tb3 O10 25.38(14)
O6 Tb1 Tb3 O10 -96.93(14)
N3 Tb1 Tb3 O10 51.73(14)
Tb2 Tb1 Tb3 O10 -97.70(11)
O4 Tb1 Tb3 O15 -81.80(15)
O13 Tb1 Tb3 O15 74.38(11)
O3 Tb1 Tb3 O15 -2.34(11)
O10 Tb1 Tb3 O15 132.37(14)
O18 Tb1 Tb3 O15 -150.75(11)
O5 Tb1 Tb3 O15 113.7(6)
O9 Tb1 Tb3 O15 -71.12(11)
O14 Tb1 Tb3 O15 157.76(11)
O6 Tb1 Tb3 O15 35.44(12)
N3 Tb1 Tb3 O15 -175.90(11)
Tb2 Tb1 Tb3 O15 34.68(8)
O4 Tb1 Tb3 O1 -7.74(16)
O13 Tb1 Tb3 O1 148.44(11)
O3 Tb1 Tb3 O1 71.73(11)
O10 Tb1 Tb3 O1 -153.56(14)
O18 Tb1 Tb3 O1 -76.68(11)
O5 Tb1 Tb3 O1 -172.2(6)
O9 Tb1 Tb3 O1 2.94(11)
O14 Tb1 Tb3 O1 -128.18(11)
O6 Tb1 Tb3 O1 109.50(12)
N3 Tb1 Tb3 O1 -101.84(11)
Tb2 Tb1 Tb3 O1 108.74(8)
O4 Tb1 Tb3 N11 -78.8(4)
O13 Tb1 Tb3 N11 77.4(3)
O3 Tb1 Tb3 N11 0.7(3)
O10 Tb1 Tb3 N11 135.4(4)
O18 Tb1 Tb3 N11 -147.7(3)
O5 Tb1 Tb3 N11 116.7(7)
O9 Tb1 Tb3 N11 -68.1(4)
O14 Tb1 Tb3 N11 160.8(3)
O6 Tb1 Tb3 N11 38.5(4)
N3 Tb1 Tb3 N11 -172.9(3)
Tb2 Tb1 Tb3 N11 37.7(3)
O4 Tb1 Tb3 O22 66.87(16)
O13 Tb1 Tb3 O22 -136.95(12)
O3 Tb1 Tb3 O22 146.34(12)
O10 Tb1 Tb3 O22 -78.96(14)
O18 Tb1 Tb3 O22 -2.07(12)
O5 Tb1 Tb3 O22 -97.6(6)
O9 Tb1 Tb3 O22 77.55(12)
O14 Tb1 Tb3 O22 -53.57(12)
O6 Tb1 Tb3 O22 -175.89(13)
N3 Tb1 Tb3 O22 -27.23(12)
Tb2 Tb1 Tb3 O22 -176.65(9)
O4 Tb1 Tb3 O19 118.79(17)
O13 Tb1 Tb3 O19 -85.03(13)
O3 Tb1 Tb3 O19 -161.74(13)
O10 Tb1 Tb3 O19 -27.04(15)
O18 Tb1 Tb3 O19 49.84(13)
O5 Tb1 Tb3 O19 -45.7(6)
O9 Tb1 Tb3 O19 129.47(13)
O14 Tb1 Tb3 O19 -1.65(13)
O6 Tb1 Tb3 O19 -123.97(13)
N3 Tb1 Tb3 O19 24.69(13)
Tb2 Tb1 Tb3 O19 -124.73(10)
O4 Tb1 Tb3 O6 -117.24(16)
O13 Tb1 Tb3 O6 38.94(12)
O3 Tb1 Tb3 O6 -37.78(12)
O10 Tb1 Tb3 O6 96.93(15)
O18 Tb1 Tb3 O6 173.81(12)
O5 Tb1 Tb3 O6 78.3(6)
O9 Tb1 Tb3 O6 -106.56(12)
O14 Tb1 Tb3 O6 122.32(12)
N3 Tb1 Tb3 O6 148.66(12)
Tb2 Tb1 Tb3 O6 -0.76(9)
O4 Tb1 Tb3 N5 -95.91(17)
O13 Tb1 Tb3 N5 60.26(12)
O3 Tb1 Tb3 N5 -16.45(12)
O10 Tb1 Tb3 N5 118.26(15)
O18 Tb1 Tb3 N5 -164.86(12)
O5 Tb1 Tb3 N5 99.6(6)
O9 Tb1 Tb3 N5 -85.23(12)
O14 Tb1 Tb3 N5 143.64(12)
O6 Tb1 Tb3 N5 21.33(13)
N3 Tb1 Tb3 N5 169.99(12)
Tb2 Tb1 Tb3 N5 20.56(10)
O4 Tb1 Tb3 N1 90.97(17)
O13 Tb1 Tb3 N1 -112.85(13)
O3 Tb1 Tb3 N1 170.44(13)
O10 Tb1 Tb3 N1 -54.86(15)
O18 Tb1 Tb3 N1 22.03(13)
O5 Tb1 Tb3 N1 -73.5(6)
O9 Tb1 Tb3 N1 101.65(13)
O14 Tb1 Tb3 N1 -29.47(13)
O6 Tb1 Tb3 N1 -151.79(14)
N3 Tb1 Tb3 N1 -3.13(13)
Tb2 Tb1 Tb3 N1 -152.55(10)
O3 Tb2 Tb4 O7 -162.44(16)
O13 Tb2 Tb4 O7 144.20(18)
O2 Tb2 Tb4 O7 -79.72(16)
O17 Tb2 Tb4 O7 -4.43(16)
O28 Tb2 Tb4 O7 101.63(18)
O29 Tb2 Tb4 O7 68.47(16)
N10 Tb2 Tb4 O7 -83.1(3)
O6 Tb2 Tb4 O7 -117.44(17)
N5 Tb2 Tb4 O7 -94.93(17)
N4 Tb2 Tb4 O7 81.83(17)
O7 Tb2 Tb4 O10 158.02(15)
O3 Tb2 Tb4 O10 -4.42(11)
O13 Tb2 Tb4 O10 -57.79(14)
O2 Tb2 Tb4 O10 78.29(11)
O17 Tb2 Tb4 O10 153.59(11)
O28 Tb2 Tb4 O10 -100.35(15)
O29 Tb2 Tb4 O10 -133.52(12)
N10 Tb2 Tb4 O10 74.9(3)
O6 Tb2 Tb4 O10 40.58(12)
N5 Tb2 Tb4 O10 63.09(12)
N4 Tb2 Tb4 O10 -120.16(12)
O7 Tb2 Tb4 O8 81.38(15)
O3 Tb2 Tb4 O8 -81.06(11)
O13 Tb2 Tb4 O8 -134.42(14)
O2 Tb2 Tb4 O8 1.66(11)
O17 Tb2 Tb4 O8 76.96(11)
O28 Tb2 Tb4 O8 -176.98(15)
O29 Tb2 Tb4 O8 149.85(12)
N10 Tb2 Tb4 O8 -1.8(3)
O6 Tb2 Tb4 O8 -36.05(12)
N5 Tb2 Tb4 O8 -13.55(13)
N4 Tb2 Tb4 O8 163.21(12)
O7 Tb2 Tb4 O13 -144.20(18)
O3 Tb2 Tb4 O13 53.36(14)
O2 Tb2 Tb4 O13 136.08(14)
O17 Tb2 Tb4 O13 -148.62(14)
O28 Tb2 Tb4 O13 -42.56(17)
O29 Tb2 Tb4 O13 -75.73(15)
N10 Tb2 Tb4 O13 132.7(3)
O6 Tb2 Tb4 O13 98.37(15)
N5 Tb2 Tb4 O13 120.87(15)
N4 Tb2 Tb4 O13 -62.37(15)
O7 Tb2 Tb4 O12 -68.60(16)
O3 Tb2 Tb4 O12 128.96(12)
O13 Tb2 Tb4 O12 75.59(14)
O2 Tb2 Tb4 O12 -148.33(12)
O17 Tb2 Tb4 O12 -73.03(12)
O28 Tb2 Tb4 O12 33.03(15)
O29 Tb2 Tb4 O12 -0.13(13)
N10 Tb2 Tb4 O12 -151.7(3)
O6 Tb2 Tb4 O12 173.96(13)
N5 Tb2 Tb4 O12 -163.53(13)
N4 Tb2 Tb4 O12 13.23(13)
O7 Tb2 Tb4 O16 146.3(6)
O3 Tb2 Tb4 O16 -16.2(5)
O13 Tb2 Tb4 O16 -69.5(6)
O2 Tb2 Tb4 O16 66.5(5)
O17 Tb2 Tb4 O16 141.8(5)
O28 Tb2 Tb4 O16 -112.1(6)
O29 Tb2 Tb4 O16 -145.3(5)
N10 Tb2 Tb4 O16 63.1(6)
O6 Tb2 Tb4 O16 28.8(5)
N5 Tb2 Tb4 O16 51.3(5)
N4 Tb2 Tb4 O16 -131.9(5)
O7 Tb2 Tb4 O6 117.44(17)
O3 Tb2 Tb4 O6 -45.00(13)
O13 Tb2 Tb4 O6 -98.37(15)
O2 Tb2 Tb4 O6 37.71(13)
O17 Tb2 Tb4 O6 113.01(13)
O28 Tb2 Tb4 O6 -140.93(16)
O29 Tb2 Tb4 O6 -174.10(14)
N10 Tb2 Tb4 O6 34.3(3)
N5 Tb2 Tb4 O6 22.51(14)
N4 Tb2 Tb4 O6 -160.73(14)
O7 Tb2 Tb4 O11 13.10(16)
O3 Tb2 Tb4 O11 -149.34(11)
O13 Tb2 Tb4 O11 157.30(14)
O2 Tb2 Tb4 O11 -66.62(12)
O17 Tb2 Tb4 O11 8.67(12)
O28 Tb2 Tb4 O11 114.73(15)
O29 Tb2 Tb4 O11 81.57(12)
N10 Tb2 Tb4 O11 -70.0(3)
O6 Tb2 Tb4 O11 -104.34(13)
N5 Tb2 Tb4 O11 -81.83(13)
N4 Tb2 Tb4 O11 94.93(13)
O7 Tb2 Tb4 O25 -120.15(16)
O3 Tb2 Tb4 O25 77.41(12)
O13 Tb2 Tb4 O25 24.05(15)
O2 Tb2 Tb4 O25 160.13(12)
O17 Tb2 Tb4 O25 -124.58(12)
O28 Tb2 Tb4 O25 -18.51(16)
O29 Tb2 Tb4 O25 -51.68(13)
N10 Tb2 Tb4 O25 156.7(3)
O6 Tb2 Tb4 O25 122.42(13)
N5 Tb2 Tb4 O25 144.92(14)
N4 Tb2 Tb4 O25 -38.32(14)
O7 Tb2 Tb4 N2 -93.15(17)
O3 Tb2 Tb4 N2 104.41(13)
O13 Tb2 Tb4 N2 51.04(15)
O2 Tb2 Tb4 N2 -172.88(13)
O17 Tb2 Tb4 N2 -97.58(13)
O28 Tb2 Tb4 N2 8.48(16)
O29 Tb2 Tb4 N2 -24.68(14)
N10 Tb2 Tb4 N2 -176.3(3)
O6 Tb2 Tb4 N2 149.41(14)
N5 Tb2 Tb4 N2 171.92(14)
N4 Tb2 Tb4 N2 -11.32(14)
O7 Tb2 Tb4 Tb3 118.32(13)
O3 Tb2 Tb4 Tb3 -44.12(8)
O13 Tb2 Tb4 Tb3 -97.48(11)
O2 Tb2 Tb4 Tb3 38.60(8)
O17 Tb2 Tb4 Tb3 113.90(8)
O28 Tb2 Tb4 Tb3 -140.04(13)
O29 Tb2 Tb4 Tb3 -173.21(9)
N10 Tb2 Tb4 Tb3 35.2(3)
O6 Tb2 Tb4 Tb3 0.89(10)
N5 Tb2 Tb4 Tb3 23.39(10)
N4 Tb2 Tb4 Tb3 -159.85(10)
O4 Tb3 Tb4 O7 81.74(12)
O8 Tb3 Tb4 O7 -79.19(14)
O10 Tb3 Tb4 O7 134.45(14)
O15 Tb3 Tb4 O7 -2.52(11)
O1 Tb3 Tb4 O7 26.2(2)
N11 Tb3 Tb4 O7 -73.73(13)
O22 Tb3 Tb4 O7 172.54(15)
O19 Tb3 Tb4 O7 -151.82(12)
O6 Tb3 Tb4 O7 34.14(13)
N5 Tb3 Tb4 O7 11.65(13)
N1 Tb3 Tb4 O7 -167.25(13)
Tb1 Tb3 Tb4 O7 88.23(8)
O4 Tb3 Tb4 O10 -52.71(14)
O8 Tb3 Tb4 O10 146.36(16)
O15 Tb3 Tb4 O10 -136.97(14)
O1 Tb3 Tb4 O10 -108.2(2)
N11 Tb3 Tb4 O10 151.82(15)
O22 Tb3 Tb4 O10 38.09(17)
O19 Tb3 Tb4 O10 73.73(14)
O6 Tb3 Tb4 O10 -100.30(15)
N5 Tb3 Tb4 O10 -122.80(15)
N1 Tb3 Tb4 O10 58.30(15)
Tb1 Tb3 Tb4 O10 -46.22(11)
O4 Tb3 Tb4 O8 160.93(14)
O10 Tb3 Tb4 O8 -146.36(16)
O15 Tb3 Tb4 O8 76.67(14)
O1 Tb3 Tb4 O8 105.4(3)
N11 Tb3 Tb4 O8 5.46(15)
O22 Tb3 Tb4 O8 -108.27(18)
O19 Tb3 Tb4 O8 -72.63(15)
O6 Tb3 Tb4 O8 113.34(15)
N5 Tb3 Tb4 O8 90.84(16)
N1 Tb3 Tb4 O8 -88.06(16)
Tb1 Tb3 Tb4 O8 167.42(12)
O4 Tb3 Tb4 O13 6.22(11)
O8 Tb3 Tb4 O13 -154.71(14)
O10 Tb3 Tb4 O13 58.93(13)
O15 Tb3 Tb4 O13 -78.03(11)
O1 Tb3 Tb4 O13 -49.3(2)
N11 Tb3 Tb4 O13 -149.24(12)
O22 Tb3 Tb4 O13 97.03(15)
O19 Tb3 Tb4 O13 132.66(11)
O6 Tb3 Tb4 O13 -41.37(12)
N5 Tb3 Tb4 O13 -63.87(12)
N1 Tb3 Tb4 O13 117.23(12)
Tb1 Tb3 Tb4 O13 12.72(7)
O4 Tb3 Tb4 O12 -94.4(5)
O8 Tb3 Tb4 O12 104.6(5)
O10 Tb3 Tb4 O12 -41.7(5)
O15 Tb3 Tb4 O12 -178.7(5)
O1 Tb3 Tb4 O12 -150.0(5)
N11 Tb3 Tb4 O12 110.1(5)
O22 Tb3 Tb4 O12 -3.6(5)
O19 Tb3 Tb4 O12 32.0(5)
O6 Tb3 Tb4 O12 -142.0(5)
N5 Tb3 Tb4 O12 -164.5(5)
N1 Tb3 Tb4 O12 16.6(5)
Tb1 Tb3 Tb4 O12 -88.0(5)
O4 Tb3 Tb4 O16 -129.02(12)
O8 Tb3 Tb4 O16 70.06(14)
O10 Tb3 Tb4 O16 -76.30(14)
O15 Tb3 Tb4 O16 146.73(11)
O1 Tb3 Tb4 O16 175.5(2)
N11 Tb3 Tb4 O16 75.52(13)
O22 Tb3 Tb4 O16 -38.21(16)
O19 Tb3 Tb4 O16 -2.58(12)
O6 Tb3 Tb4 O16 -176.61(13)
N5 Tb3 Tb4 O16 160.90(13)
N1 Tb3 Tb4 O16 -18.00(13)
Tb1 Tb3 Tb4 O16 -122.52(8)
O4 Tb3 Tb4 O6 47.59(13)
O8 Tb3 Tb4 O6 -113.34(15)
O10 Tb3 Tb4 O6 100.30(15)
O15 Tb3 Tb4 O6 -36.66(12)
O1 Tb3 Tb4 O6 -7.9(2)
N11 Tb3 Tb4 O6 -107.87(14)
O22 Tb3 Tb4 O6 138.40(16)
O19 Tb3 Tb4 O6 174.03(13)
N5 Tb3 Tb4 O6 -22.50(14)
N1 Tb3 Tb4 O6 158.60(14)
Tb1 Tb3 Tb4 O6 54.09(10)
O4 Tb3 Tb4 O11 160.41(11)
O8 Tb3 Tb4 O11 -0.52(14)
O10 Tb3 Tb4 O11 -146.88(14)
O15 Tb3 Tb4 O11 76.16(11)
O1 Tb3 Tb4 O11 104.9(2)
N11 Tb3 Tb4 O11 4.94(13)
O22 Tb3 Tb4 O11 -108.78(15)
O19 Tb3 Tb4 O11 -73.15(12)
O6 Tb3 Tb4 O11 112.82(12)
N5 Tb3 Tb4 O11 90.32(13)
N1 Tb3 Tb4 O11 -88.58(13)
Tb1 Tb3 Tb4 O11 166.91(8)
O4 Tb3 Tb4 O25 -68.07(13)
O8 Tb3 Tb4 O25 131.00(15)
O10 Tb3 Tb4 O25 -15.36(15)
O15 Tb3 Tb4 O25 -152.33(13)
O1 Tb3 Tb4 O25 -123.6(2)
N11 Tb3 Tb4 O25 136.46(14)
O22 Tb3 Tb4 O25 22.73(17)
O19 Tb3 Tb4 O25 58.37(13)
O6 Tb3 Tb4 O25 -115.66(14)
N5 Tb3 Tb4 O25 -138.16(14)
N1 Tb3 Tb4 O25 42.94(14)
Tb1 Tb3 Tb4 O25 -61.58(10)
O4 Tb3 Tb4 N2 -75.56(16)
O8 Tb3 Tb4 N2 123.51(18)
O10 Tb3 Tb4 N2 -22.85(18)
O15 Tb3 Tb4 N2 -159.81(16)
O1 Tb3 Tb4 N2 -131.1(3)
N11 Tb3 Tb4 N2 128.98(17)
O22 Tb3 Tb4 N2 15.25(19)
O19 Tb3 Tb4 N2 50.88(16)
O6 Tb3 Tb4 N2 -123.15(17)
N5 Tb3 Tb4 N2 -145.65(17)
N1 Tb3 Tb4 N2 35.45(17)
Tb1 Tb3 Tb4 N2 -69.06(14)
O4 Tb3 Tb4 Tb2 46.71(8)
O8 Tb3 Tb4 Tb2 -114.22(12)
O10 Tb3 Tb4 Tb2 99.42(11)
O15 Tb3 Tb4 Tb2 -37.55(8)
O1 Tb3 Tb4 Tb2 -8.8(2)
N11 Tb3 Tb4 Tb2 -108.76(10)
O22 Tb3 Tb4 Tb2 137.51(13)
O19 Tb3 Tb4 Tb2 173.15(9)
O6 Tb3 Tb4 Tb2 -0.89(10)
N5 Tb3 Tb4 Tb2 -23.38(10)
N1 Tb3 Tb4 Tb2 157.72(10)
Tb1 Tb3 Tb4 Tb2 53.203(6)
O4 Tb3 N1 O23 -105(8)
O8 Tb3 N1 O23 107(8)
O10 Tb3 N1 O23 -178(100)
O15 Tb3 N1 O23 15(8)
O1 Tb3 N1 O23 -36(8)
N11 Tb3 N1 O23 32(8)
O22 Tb3 N1 O23 -74(8)
O19 Tb3 N1 O23 111(8)
O6 Tb3 N1 O23 177(8)
N5 Tb3 N1 O23 140(8)
Tb1 Tb3 N1 O23 -145(8)
O4 Tb3 N1 O22 -31.9(3)
O8 Tb3 N1 O22 -179.6(3)
O10 Tb3 N1 O22 -104.4(3)
O15 Tb3 N1 O22 88.4(5)
O1 Tb3 N1 O22 37.5(3)
N11 Tb3 N1 O22 105.8(3)
O19 Tb3 N1 O22 -175.3(5)
O6 Tb3 N1 O22 -109.9(3)
N5 Tb3 N1 O22 -146.7(11)
Tb1 Tb3 N1 O22 -71.3(3)
O4 Tb3 N1 O19 143.4(3)
O8 Tb3 N1 O19 -4.3(3)
O10 Tb3 N1 O19 70.9(3)
O15 Tb3 N1 O19 -96.3(4)
O1 Tb3 N1 O19 -147.2(3)
N11 Tb3 N1 O19 -78.9(3)
O22 Tb3 N1 O19 175.3(5)
O6 Tb3 N1 O19 65.3(4)
N5 Tb3 N1 O19 28.5(13)
Tb1 Tb3 N1 O19 104.0(3)
O7 Tb4 N2 O26 107(4)
O10 Tb4 N2 O26 -111(4)
O8 Tb4 N2 O26 -23(4)
O13 Tb4 N2 O26 178(100)
O12 Tb4 N2 O26 76(4)
O16 Tb4 N2 O26 -41(4)
O6 Tb4 N2 O26 -176(4)
O11 Tb4 N2 O26 30(4)
O25 Tb4 N2 O26 -111(4)
Tb2 Tb4 N2 O26 147(4)
Tb3 Tb4 N2 O26 -96(4)
O7 Tb4 N2 O25 -142.0(3)
O10 Tb4 N2 O25 0.2(3)
O8 Tb4 N2 O25 88.1(3)
O13 Tb4 N2 O25 -70.6(3)
O12 Tb4 N2 O25 -172.8(5)
O16 Tb4 N2 O25 70.5(3)
O6 Tb4 N2 O25 -64.8(4)
O11 Tb4 N2 O25 141.3(3)
Tb2 Tb4 N2 O25 -101.4(3)
Tb3 Tb4 N2 O25 15.3(4)
O7 Tb4 N2 O12 30.8(3)
O10 Tb4 N2 O12 173.1(3)
O8 Tb4 N2 O12 -99.1(3)
O13 Tb4 N2 O12 102.3(3)
O16 Tb4 N2 O12 -116.6(3)
O6 Tb4 N2 O12 108.1(3)
O11 Tb4 N2 O12 -45.8(3)
O25 Tb4 N2 O12 172.8(5)
Tb2 Tb4 N2 O12 71.4(3)
Tb3 Tb4 N2 O12 -171.8(2)
O4 Tb1 N3 O24 15(5)
O13 Tb1 N3 O24 155(5)
O3 Tb1 N3 O24 -113(5)
O10 Tb1 N3 O24 86(5)
O18 Tb1 N3 O24 -25(5)
O5 Tb1 N3 O24 -134(5)
O9 Tb1 N3 O24 -64(5)
O14 Tb1 N3 O24 156(5)
O6 Tb1 N3 O24 88(5)
Tb3 Tb1 N3 O24 54(5)
Tb2 Tb1 N3 O24 165(5)
O4 Tb1 N3 O14 -141.2(2)
O13 Tb1 N3 O14 -0.5(3)
O3 Tb1 N3 O14 91.4(3)
O10 Tb1 N3 O14 -70.3(3)
O18 Tb1 N3 O14 178.9(4)
O5 Tb1 N3 O14 70.6(3)
O9 Tb1 N3 O14 140.0(3)
O6 Tb1 N3 O14 -67.8(3)
Tb3 Tb1 N3 O14 -101.7(2)
Tb2 Tb1 N3 O14 8.9(3)
O4 Tb1 N3 O18 39.8(3)
O13 Tb1 N3 O18 -179.4(3)
O3 Tb1 N3 O18 -87.5(3)
O10 Tb1 N3 O18 110.8(3)
O5 Tb1 N3 O18 -108.3(3)
O9 Tb1 N3 O18 -38.9(3)
O14 Tb1 N3 O18 -178.9(4)
O6 Tb1 N3 O18 113.3(3)
Tb3 Tb1 N3 O18 79.3(3)
Tb2 Tb1 N3 O18 -170.0(2)
O7 Tb2 N4 O27 -80(4)
O3 Tb2 N4 O27 132(4)
O13 Tb2 N4 O27 -154(4)
O2 Tb2 N4 O27 14(4)
O17 Tb2 N4 O27 -11(4)
O28 Tb2 N4 O27 100(4)
O29 Tb2 N4 O27 -85(4)
N10 Tb2 N4 O27 57(4)
O6 Tb2 N4 O27 -145(4)
N5 Tb2 N4 O27 -83(4)
Tb4 Tb2 N4 O27 -118(4)
O7 Tb2 N4 O29 5.7(3)
O3 Tb2 N4 O29 -143.1(3)
O13 Tb2 N4 O29 -69.0(3)
O2 Tb2 N4 O29 98.8(4)
O17 Tb2 N4 O29 74.0(3)
O28 Tb2 N4 O29 -174.5(5)
N10 Tb2 N4 O29 142.3(3)
O6 Tb2 N4 O29 -59.7(4)
N5 Tb2 N4 O29 2.1(16)
Tb4 Tb2 N4 O29 -32.3(3)
O7 Tb2 N4 O28 -179.8(3)
O3 Tb2 N4 O28 31.4(3)
O13 Tb2 N4 O28 105.5(3)
O2 Tb2 N4 O28 -86.7(4)
O17 Tb2 N4 O28 -111.5(3)
O29 Tb2 N4 O28 174.5(5)
N10 Tb2 N4 O28 -43.1(3)
O6 Tb2 N4 O28 114.8(3)
N5 Tb2 N4 O28 176.6(13)
Tb4 Tb2 N4 O28 142.3(3)
O7 Tb2 N5 O15 -150(11)
O3 Tb2 N5 O15 -1(11)
O13 Tb2 N5 O15 -76(11)
O2 Tb2 N5 O15 106(11)
O17 Tb2 N5 O15 142(11)
O28 Tb2 N5 O15 29(11)
O29 Tb2 N5 O15 -145(11)
N10 Tb2 N5 O15 73(11)
O6 Tb2 N5 O15 -76(11)
N4 Tb2 N5 O15 -147(10)
Tb4 Tb2 N5 O15 -111(11)
O7 Tb2 N5 O2 103.9(3)
O3 Tb2 N5 O2 -106.3(3)
O13 Tb2 N5 O2 178.5(3)
O17 Tb2 N5 O2 36.4(3)
O28 Tb2 N5 O2 -76.6(5)
O29 Tb2 N5 O2 109.3(3)
N10 Tb2 N5 O2 -32.6(3)
O6 Tb2 N5 O2 178.0(4)
N4 Tb2 N5 O2 107.6(14)
Tb4 Tb2 N5 O2 143.1(3)
O7 Tb2 N5 O6 -74.1(2)
O3 Tb2 N5 O6 75.7(2)
O13 Tb2 N5 O6 0.5(2)
O2 Tb2 N5 O6 -178.0(4)
O17 Tb2 N5 O6 -141.6(2)
O28 Tb2 N5 O6 105.3(4)
O29 Tb2 N5 O6 -68.7(4)
N10 Tb2 N5 O6 149.4(2)
N4 Tb2 N5 O6 -70.4(15)
Tb4 Tb2 N5 O6 -34.9(2)
O7 Tb2 N5 Tb3 -75.92(18)
O3 Tb2 N5 Tb3 73.87(18)
O13 Tb2 N5 Tb3 -1.37(18)
O2 Tb2 N5 Tb3 -179.8(4)
O17 Tb2 N5 Tb3 -143.44(17)
O28 Tb2 N5 Tb3 103.5(4)
O29 Tb2 N5 Tb3 -70.5(3)
N10 Tb2 N5 Tb3 147.53(18)
O6 Tb2 N5 Tb3 -1.82(14)
N4 Tb2 N5 Tb3 -72.3(15)
Tb4 Tb2 N5 Tb3 -36.72(13)
O4 Tb3 N5 O15 107.1(3)
O8 Tb3 N5 O15 -102.6(3)
O10 Tb3 N5 O15 -178.5(3)
O1 Tb3 N5 O15 39.4(3)
N11 Tb3 N5 O15 -29.6(3)
O22 Tb3 N5 O15 86.8(5)
O19 Tb3 N5 O15 -113.1(3)
O6 Tb3 N5 O15 179.5(4)
N1 Tb3 N5 O15 -136.4(11)
Tb1 Tb3 N5 O15 145.7(3)
O4 Tb3 N5 O2 -75(11)
O8 Tb3 N5 O2 76(11)
O10 Tb3 N5 O2 0(11)
O15 Tb3 N5 O2 178(100)
O1 Tb3 N5 O2 -142(11)
N11 Tb3 N5 O2 149(11)
O22 Tb3 N5 O2 -95(11)
O19 Tb3 N5 O2 65(11)
O6 Tb3 N5 O2 -2(11)
N1 Tb3 N5 O2 42(12)
Tb1 Tb3 N5 O2 -36(11)
O4 Tb3 N5 O6 -72.4(2)
O8 Tb3 N5 O6 77.9(2)
O10 Tb3 N5 O6 1.9(2)
O15 Tb3 N5 O6 -179.5(4)
O1 Tb3 N5 O6 -140.2(2)
N11 Tb3 N5 O6 150.9(2)
O22 Tb3 N5 O6 -92.8(4)
O19 Tb3 N5 O6 67.4(3)
N1 Tb3 N5 O6 44.1(12)
Tb1 Tb3 N5 O6 -33.9(2)
O4 Tb3 N5 Tb2 -70.62(18)
O8 Tb3 N5 Tb2 79.69(18)
O10 Tb3 N5 Tb2 3.74(18)
O15 Tb3 N5 Tb2 -177.7(4)
O1 Tb3 N5 Tb2 -138.38(17)
N11 Tb3 N5 Tb2 152.68(18)
O22 Tb3 N5 Tb2 -91.0(4)
O19 Tb3 N5 Tb2 69.2(3)
O6 Tb3 N5 Tb2 1.82(14)
N1 Tb3 N5 Tb2 45.9(12)
Tb1 Tb3 N5 Tb2 -32.04(13)
O4 Tb3 O1 C13 -23.7(3)
O8 Tb3 O1 C13 117.7(3)
O10 Tb3 O1 C13 -47.2(3)
O15 Tb3 O1 C13 66.3(3)
N11 Tb3 O1 C13 145.0(3)
O22 Tb3 O1 C13 -115.0(3)
O19 Tb3 O1 C13 -145.7(3)
O6 Tb3 O1 C13 30.2(3)
N5 Tb3 O1 C13 49.7(3)
N1 Tb3 O1 C13 -130.7(3)
Tb1 Tb3 O1 C13 -18.6(3)
O4 Tb3 O1 C25 -155.9(3)
O8 Tb3 O1 C25 -14.5(4)
O10 Tb3 O1 C25 -179.4(3)
O15 Tb3 O1 C25 -66.0(3)
N11 Tb3 O1 C25 12.7(3)
O22 Tb3 O1 C25 112.7(3)
O19 Tb3 O1 C25 82.0(3)
O6 Tb3 O1 C25 -102.0(3)
N5 Tb3 O1 C25 -82.5(3)
N1 Tb3 O1 C25 97.0(3)
Tb1 Tb3 O1 C25 -150.9(3)
O15 N5 O2 Tb2 -177.7(4)
O6 N5 O2 Tb2 1.9(4)
Tb3 N5 O2 Tb2 4(11)
O7 Tb2 O2 N5 -70.7(3)
O3 Tb2 O2 N5 68.9(3)
O13 Tb2 O2 N5 -1.7(3)
O17 Tb2 O2 N5 -142.9(3)
O28 Tb2 O2 N5 144.9(3)
O29 Tb2 O2 N5 -114.6(3)
N10 Tb2 O2 N5 145.4(3)
O6 Tb2 O2 N5 -1.2(2)
N4 Tb2 O2 N5 -168.0(3)
Tb4 Tb2 O2 N5 -33.3(3)
O7 Tb2 O3 C3 127.0(4)
O13 Tb2 O3 C3 176.6(4)
O2 Tb2 O3 C3 56.7(4)
O17 Tb2 O3 C3 -1.3(5)
O28 Tb2 O3 C3 -88.4(4)
O29 Tb2 O3 C3 -120.9(4)
N10 Tb2 O3 C3 -15.7(4)
O6 Tb2 O3 C3 110.7(4)
N5 Tb2 O3 C3 81.6(4)
N4 Tb2 O3 C3 -101.5(4)
Tb4 Tb2 O3 C3 142.7(4)
O7 Tb2 O3 Tb1 -27.8(2)
O13 Tb2 O3 Tb1 21.76(11)
O2 Tb2 O3 Tb1 -98.14(12)
O17 Tb2 O3 Tb1 -156.16(14)
O28 Tb2 O3 Tb1 116.76(14)
O29 Tb2 O3 Tb1 84.29(17)
N10 Tb2 O3 Tb1 -170.47(15)
O6 Tb2 O3 Tb1 -44.12(10)
N5 Tb2 O3 Tb1 -73.18(13)
N4 Tb2 O3 Tb1 103.71(13)
Tb4 Tb2 O3 Tb1 -12.12(11)
O4 Tb1 O3 C3 -51.2(3)
O13 Tb1 O3 C3 178.0(3)
O10 Tb1 O3 C3 -125.4(3)
O18 Tb1 O3 C3 34.0(4)
O5 Tb1 O3 C3 98.1(3)
O9 Tb1 O3 C3 22.6(3)
O14 Tb1 O3 C3 123.6(3)
O6 Tb1 O3 C3 -116.7(3)
N3 Tb1 O3 C3 77.8(4)
Tb3 Tb1 O3 C3 -89.0(3)
Tb2 Tb1 O3 C3 -160.1(4)
O4 Tb1 O3 Tb2 108.87(12)
O13 Tb1 O3 Tb2 -21.94(11)
O10 Tb1 O3 Tb2 34.68(18)
O18 Tb1 O3 Tb2 -165.84(14)
O5 Tb1 O3 Tb2 -101.77(13)
O9 Tb1 O3 Tb2 -177.29(15)
O14 Tb1 O3 Tb2 -76.31(19)
O6 Tb1 O3 Tb2 43.36(10)
N3 Tb1 O3 Tb2 -122.1(2)
Tb3 Tb1 O3 Tb2 71.08(10)
O13 Tb1 O4 C24 147.7(4)
O3 Tb1 O4 C24 72.6(4)
O10 Tb1 O4 C24 -158.2(5)
O18 Tb1 O4 C24 -68.9(4)
O5 Tb1 O4 C24 -4.5(6)
O9 Tb1 O4 C24 9.5(4)
O14 Tb1 O4 C24 -103.7(4)
O6 Tb1 O4 C24 137.4(5)
N3 Tb1 O4 C24 -85.0(4)
Tb3 Tb1 O4 C24 179.6(5)
Tb2 Tb1 O4 C24 111.3(4)
O13 Tb1 O4 Tb3 -31.9(2)
O3 Tb1 O4 Tb3 -106.96(13)
O10 Tb1 O4 Tb3 22.21(11)
O18 Tb1 O4 Tb3 111.46(13)
O5 Tb1 O4 Tb3 175.95(16)
O9 Tb1 O4 Tb3 -170.11(14)
O14 Tb1 O4 Tb3 76.73(15)
O6 Tb1 O4 Tb3 -42.16(11)
N3 Tb1 O4 Tb3 95.41(13)
Tb2 Tb1 O4 Tb3 -68.28(12)
O8 Tb3 O4 C24 -152.0(3)
O10 Tb3 O4 C24 157.6(3)
O15 Tb3 O4 C24 -83.4(3)
O1 Tb3 O4 C24 -7.6(3)
N11 Tb3 O4 C24 -23.1(4)
O22 Tb3 O4 C24 65.3(3)
O19 Tb3 O4 C24 97.2(3)
O6 Tb3 O4 C24 -136.5(3)
N5 Tb3 O4 C24 -107.9(3)
N1 Tb3 O4 C24 78.2(3)
Tb1 Tb3 O4 C24 -179.7(4)
O8 Tb3 O4 Tb1 27.7(2)
O10 Tb3 O4 Tb1 -22.71(12)
O15 Tb3 O4 Tb1 96.29(13)
O1 Tb3 O4 Tb1 172.10(16)
N11 Tb3 O4 Tb1 156.56(14)
O22 Tb3 O4 Tb1 -115.03(14)
O19 Tb3 O4 Tb1 -83.13(18)
O6 Tb3 O4 Tb1 43.15(11)
N5 Tb3 O4 Tb1 71.76(14)
N1 Tb3 O4 Tb1 -102.08(14)
O4 Tb1 O5 C30 68.0(5)
O13 Tb1 O5 C30 -90.7(4)
O3 Tb1 O5 C30 -13.3(4)
O10 Tb1 O5 C30 -147.1(4)
O18 Tb1 O5 C30 132.6(4)
O9 Tb1 O5 C30 53.7(4)
O14 Tb1 O5 C30 -176.9(4)
O6 Tb1 O5 C30 -59.9(4)
N3 Tb1 O5 C30 156.8(4)
Tb3 Tb1 O5 C30 -130.8(5)
Tb2 Tb1 O5 C30 -51.8(4)
O15 N5 O6 Tb2 177.9(4)
O2 N5 O6 Tb2 -1.8(4)
Tb3 N5 O6 Tb2 178.28(14)
O15 N5 O6 Tb4 -91.2(5)
O2 N5 O6 Tb4 89.2(5)
Tb2 N5 O6 Tb4 91.0(3)
Tb3 N5 O6 Tb4 -90.7(3)
O15 N5 O6 Tb3 -0.4(4)
O2 N5 O6 Tb3 179.9(4)
Tb2 N5 O6 Tb3 -178.28(14)
O15 N5 O6 Tb1 88.1(5)
O2 N5 O6 Tb1 -91.6(5)
Tb2 N5 O6 Tb1 -89.8(3)
Tb3 N5 O6 Tb1 88.5(3)
O7 Tb2 O6 N5 96.4(2)
O3 Tb2 O6 N5 -95.4(2)
O13 Tb2 O6 N5 -179.5(3)
O2 Tb2 O6 N5 1.1(2)
O17 Tb2 O6 N5 44.7(3)
O28 Tb2 O6 N5 -137.0(3)
O29 Tb2 O6 N5 140.0(2)
N10 Tb2 O6 N5 -34.8(3)
N4 Tb2 O6 N5 170.1(3)
Tb4 Tb2 O6 N5 132.0(3)
O7 Tb2 O6 Tb4 -35.57(10)
O3 Tb2 O6 Tb4 132.60(12)
O13 Tb2 O6 Tb4 48.50(10)
O2 Tb2 O6 Tb4 -130.94(15)
O17 Tb2 O6 Tb4 -87.30(12)
O28 Tb2 O6 Tb4 91.0(2)
O29 Tb2 O6 Tb4 7.95(18)
N10 Tb2 O6 Tb4 -166.77(11)
N5 Tb2 O6 Tb4 -132.0(3)
N4 Tb2 O6 Tb4 38.1(3)
O7 Tb2 O6 Tb3 -169(5)
O3 Tb2 O6 Tb3 0(5)
O13 Tb2 O6 Tb3 -85(5)
O2 Tb2 O6 Tb3 96(5)
O17 Tb2 O6 Tb3 140(5)
O28 Tb2 O6 Tb3 -42(5)
O29 Tb2 O6 Tb3 -125(5)
N10 Tb2 O6 Tb3 60(5)
N5 Tb2 O6 Tb3 95(5)
N4 Tb2 O6 Tb3 -95(5)
Tb4 Tb2 O6 Tb3 -133(5)
O7 Tb2 O6 Tb1 -129.34(12)
O3 Tb2 O6 Tb1 38.83(9)
O13 Tb2 O6 Tb1 -45.26(9)
O2 Tb2 O6 Tb1 135.29(15)
O17 Tb2 O6 Tb1 178.94(9)
O28 Tb2 O6 Tb1 -2.8(3)
O29 Tb2 O6 Tb1 -85.82(16)
N10 Tb2 O6 Tb1 99.47(12)
N5 Tb2 O6 Tb1 134.2(3)
N4 Tb2 O6 Tb1 -55.6(2)
Tb4 Tb2 O6 Tb1 -93.76(10)
O7 Tb4 O6 N5 -54.4(4)
O10 Tb4 O6 N5 136.1(4)
O8 Tb4 O6 N5 51.4(4)
O13 Tb4 O6 N5 -137.9(4)
O12 Tb4 O6 N5 -100.8(4)
O16 Tb4 O6 N5 94.7(4)
O11 Tb4 O6 N5 6.5(4)
O25 Tb4 O6 N5 -174.0(4)
N2 Tb4 O6 N5 -144.5(4)
Tb2 Tb4 O6 N5 -90.8(4)
Tb3 Tb4 O6 N5 90.5(4)
O7 Tb4 O6 Tb2 36.35(10)
O10 Tb4 O6 Tb2 -133.11(13)
O8 Tb4 O6 Tb2 142.21(12)
O13 Tb4 O6 Tb2 -47.13(10)
O12 Tb4 O6 Tb2 -10.0(2)
O16 Tb4 O6 Tb2 -174.51(11)
O11 Tb4 O6 Tb2 97.26(11)
O25 Tb4 O6 Tb2 -83.17(15)
N2 Tb4 O6 Tb2 -53.7(2)
Tb3 Tb4 O6 Tb2 -178.74(14)
O7 Tb4 O6 Tb3 -144.91(13)
O10 Tb4 O6 Tb3 45.63(10)
O8 Tb4 O6 Tb3 -39.05(10)
O13 Tb4 O6 Tb3 131.60(13)
O12 Tb4 O6 Tb3 168.71(15)
O16 Tb4 O6 Tb3 4.23(16)
O11 Tb4 O6 Tb3 -84.00(12)
O25 Tb4 O6 Tb3 95.57(14)
N2 Tb4 O6 Tb3 125.09(18)
Tb2 Tb4 O6 Tb3 178.74(14)
O7 Tb4 O6 Tb1 126.10(13)
O10 Tb4 O6 Tb1 -43.35(10)
O8 Tb4 O6 Tb1 -128.04(12)
O13 Tb4 O6 Tb1 42.62(10)
O12 Tb4 O6 Tb1 79.7(2)
O16 Tb4 O6 Tb1 -84.76(14)
O11 Tb4 O6 Tb1 -172.99(9)
O25 Tb4 O6 Tb1 6.58(17)
N2 Tb4 O6 Tb1 36.1(2)
Tb2 Tb4 O6 Tb1 89.75(10)
Tb3 Tb4 O6 Tb1 -88.99(10)
O4 Tb3 O6 N5 99.0(2)
O8 Tb3 O6 N5 -92.2(2)
O10 Tb3 O6 N5 -177.8(3)
O15 Tb3 O6 N5 0.2(2)
O1 Tb3 O6 N5 45.0(3)
N11 Tb3 O6 N5 -34.2(3)
O22 Tb3 O6 N5 141.6(3)
O19 Tb3 O6 N5 -139.9(2)
N1 Tb3 O6 N5 -171.6(3)
Tb1 Tb3 O6 N5 134.2(3)
O4 Tb3 O6 Tb2 4(5)
O8 Tb3 O6 Tb2 173(5)
O10 Tb3 O6 Tb2 87(5)
O15 Tb3 O6 Tb2 -95(5)
O1 Tb3 O6 Tb2 -50(5)
N11 Tb3 O6 Tb2 -129(5)
O22 Tb3 O6 Tb2 47(5)
O19 Tb3 O6 Tb2 125(5)
N5 Tb3 O6 Tb2 -95(5)
N1 Tb3 O6 Tb2 93(5)
Tb1 Tb3 O6 Tb2 39(5)
O4 Tb3 O6 Tb4 -129.03(12)
O8 Tb3 O6 Tb4 39.80(10)
O10 Tb3 O6 Tb4 -45.83(10)
O15 Tb3 O6 Tb4 132.25(15)
O1 Tb3 O6 Tb4 177.02(9)
N11 Tb3 O6 Tb4 97.81(13)
O22 Tb3 O6 Tb4 -86.4(2)
O19 Tb3 O6 Tb4 -7.88(17)
N5 Tb3 O6 Tb4 132.0(3)
N1 Tb3 O6 Tb4 -39.6(2)
Tb1 Tb3 O6 Tb4 -93.76(9)
O4 Tb3 O6 Tb1 -35.27(9)
O8 Tb3 O6 Tb1 133.55(11)
O10 Tb3 O6 Tb1 47.93(9)
O15 Tb3 O6 Tb1 -133.99(14)
O1 Tb3 O6 Tb1 -89.22(11)
N11 Tb3 O6 Tb1 -168.43(11)
O22 Tb3 O6 Tb1 7.4(2)
O19 Tb3 O6 Tb1 85.88(14)
N5 Tb3 O6 Tb1 -134.2(3)
N1 Tb3 O6 Tb1 54.2(2)
O4 Tb1 O6 N5 -52.7(4)
O13 Tb1 O6 N5 136.0(4)
O3 Tb1 O6 N5 51.4(4)
O10 Tb1 O6 N5 -136.3(4)
O18 Tb1 O6 N5 -99.0(4)
O5 Tb1 O6 N5 101.6(4)
O9 Tb1 O6 N5 8.9(4)
O14 Tb1 O6 N5 -168.3(4)
N3 Tb1 O6 N5 -139.1(4)
Tb3 Tb1 O6 N5 -88.9(4)
Tb2 Tb1 O6 N5 90.0(4)
O4 Tb1 O6 Tb2 -142.72(12)
O13 Tb1 O6 Tb2 46.06(10)
O3 Tb1 O6 Tb2 -38.62(10)
O10 Tb1 O6 Tb2 133.68(13)
O18 Tb1 O6 Tb2 171.03(13)
O5 Tb1 O6 Tb2 11.58(16)
O9 Tb1 O6 Tb2 -81.09(12)
O14 Tb1 O6 Tb2 101.70(12)
N3 Tb1 O6 Tb2 130.91(14)
Tb3 Tb1 O6 Tb2 -178.91(13)
O4 Tb1 O6 Tb4 126.69(12)
O13 Tb1 O6 Tb4 -44.53(10)
O3 Tb1 O6 Tb4 -129.21(13)
O10 Tb1 O6 Tb4 43.09(10)
O18 Tb1 O6 Tb4 80.44(17)
O5 Tb1 O6 Tb4 -79.01(15)
O9 Tb1 O6 Tb4 -171.68(10)
O14 Tb1 O6 Tb4 11.11(16)
N3 Tb1 O6 Tb4 40.32(19)
Tb3 Tb1 O6 Tb4 90.50(10)
Tb2 Tb1 O6 Tb4 -90.59(10)
O4 Tb1 O6 Tb3 36.19(10)
O13 Tb1 O6 Tb3 -135.03(12)
O3 Tb1 O6 Tb3 140.29(12)
O10 Tb1 O6 Tb3 -47.41(10)
O18 Tb1 O6 Tb3 -10.06(19)
O5 Tb1 O6 Tb3 -169.51(11)
O9 Tb1 O6 Tb3 97.82(11)
O14 Tb1 O6 Tb3 -79.39(13)
N3 Tb1 O6 Tb3 -50.18(18)
Tb2 Tb1 O6 Tb3 178.91(13)
O10 Tb4 O7 C12 169.2(4)
O8 Tb4 O7 C12 92.8(5)
O13 Tb4 O7 C12 -138.1(5)
O12 Tb4 O7 C12 -48.9(5)
O16 Tb4 O7 C12 28.3(6)
O6 Tb4 O7 C12 156.8(5)
O11 Tb4 O7 C12 31.1(4)
O25 Tb4 O7 C12 -80.7(5)
N2 Tb4 O7 C12 -61.8(5)
Tb2 Tb4 O7 C12 -161.4(5)
Tb3 Tb4 O7 C12 131.9(4)
O10 Tb4 O7 Tb2 -29.4(2)
O8 Tb4 O7 Tb2 -105.82(13)
O13 Tb4 O7 Tb2 23.31(11)
O12 Tb4 O7 Tb2 112.50(14)
O16 Tb4 O7 Tb2 -170.32(18)
O6 Tb4 O7 Tb2 -41.79(11)
O11 Tb4 O7 Tb2 -167.56(15)
O25 Tb4 O7 Tb2 80.63(16)
N2 Tb4 O7 Tb2 99.61(13)
Tb3 Tb4 O7 Tb2 -66.78(12)
O3 Tb2 O7 C12 -167.5(3)
O13 Tb2 O7 C12 142.7(3)
O2 Tb2 O7 C12 -96.6(3)
O17 Tb2 O7 C12 -17.7(3)
O28 Tb2 O7 C12 58.3(4)
O29 Tb2 O7 C12 60.9(3)
N10 Tb2 O7 C12 -44.1(4)
O6 Tb2 O7 C12 -151.1(3)
N5 Tb2 O7 C12 -122.0(3)
N4 Tb2 O7 C12 58.4(3)
Tb4 Tb2 O7 C12 166.8(4)
O3 Tb2 O7 Tb4 25.7(2)
O13 Tb2 O7 Tb4 -24.04(12)
O2 Tb2 O7 Tb4 96.64(13)
O17 Tb2 O7 Tb4 175.55(16)
O28 Tb2 O7 Tb4 -108.48(16)
O29 Tb2 O7 Tb4 -105.84(15)
N10 Tb2 O7 Tb4 149.16(15)
O6 Tb2 O7 Tb4 42.16(11)
N5 Tb2 O7 Tb4 71.29(14)
N4 Tb2 O7 Tb4 -108.37(14)
O4 Tb3 O8 C22 132.3(4)
O10 Tb3 O8 C22 -177.9(4)
O15 Tb3 O8 C22 61.8(4)
O1 Tb3 O8 C22 11.7(5)
N11 Tb3 O8 C22 -14.4(4)
O22 Tb3 O8 C22 -96.7(4)
O19 Tb3 O8 C22 -98.5(4)
O6 Tb3 O8 C22 116.8(4)
N5 Tb3 O8 C22 87.2(4)
N1 Tb3 O8 C22 -96.5(4)
Tb1 Tb3 O8 C22 149.1(4)
O4 Tb3 O8 Tb4 -28.3(2)
O10 Tb3 O8 Tb4 21.60(10)
O15 Tb3 O8 Tb4 -98.72(12)
O1 Tb3 O8 Tb4 -148.88(13)
N11 Tb3 O8 Tb4 -174.96(14)
O22 Tb3 O8 Tb4 102.74(16)
O19 Tb3 O8 Tb4 101.00(13)
O6 Tb3 O8 Tb4 -43.77(10)
N5 Tb3 O8 Tb4 -73.30(13)
N1 Tb3 O8 Tb4 102.95(13)
Tb1 Tb3 O8 Tb4 -11.42(11)
O7 Tb4 O8 C22 -54.9(3)
O10 Tb4 O8 C22 174.6(3)
O13 Tb4 O8 C22 -130.3(3)
O12 Tb4 O8 C22 33.6(4)
O16 Tb4 O8 C22 95.4(3)
O6 Tb4 O8 C22 -119.7(3)
O11 Tb4 O8 C22 15.7(3)
O25 Tb4 O8 C22 117.3(3)
N2 Tb4 O8 C22 77.4(4)
Tb2 Tb4 O8 C22 -93.3(3)
Tb3 Tb4 O8 C22 -163.7(4)
O7 Tb4 O8 Tb3 108.87(12)
O10 Tb4 O8 Tb3 -21.62(10)
O13 Tb4 O8 Tb3 33.41(18)
O12 Tb4 O8 Tb3 -162.69(15)
O16 Tb4 O8 Tb3 -100.86(13)
O6 Tb4 O8 Tb3 44.07(10)
O11 Tb4 O8 Tb3 179.44(15)
O25 Tb4 O8 Tb3 -78.97(18)
N2 Tb4 O8 Tb3 -118.9(2)
Tb2 Tb4 O8 Tb3 70.47(10)
O4 Tb1 O9 C2 78.1(3)
O13 Tb1 O9 C2 -57.3(3)
O3 Tb1 O9 C2 -23.2(3)
O10 Tb1 O9 C2 102.2(3)
O18 Tb1 O9 C2 164.1(3)
O5 Tb1 O9 C2 -109.4(3)
O14 Tb1 O9 C2 -161.9(3)
O6 Tb1 O9 C2 20.6(3)
N3 Tb1 O9 C2 -179.9(3)
Tb3 Tb1 O9 C2 71.3(3)
Tb2 Tb1 O9 C2 -25.0(3)
O4 Tb1 O9 C1 -98.0(4)
O13 Tb1 O9 C1 126.6(4)
O3 Tb1 O9 C1 160.7(4)
O10 Tb1 O9 C1 -73.9(4)
O18 Tb1 O9 C1 -12.0(4)
O5 Tb1 O9 C1 74.5(4)
O14 Tb1 O9 C1 22.0(4)
O6 Tb1 O9 C1 -155.5(4)
N3 Tb1 O9 C1 4.0(4)
Tb3 Tb1 O9 C1 -104.8(4)
Tb2 Tb1 O9 C1 158.9(4)
O4 Tb3 O10 Tb4 125.69(13)
O8 Tb3 O10 Tb4 -21.73(11)
O15 Tb3 O10 Tb4 49.50(14)
O1 Tb3 O10 Tb4 148.50(13)
N11 Tb3 O10 Tb4 -53.4(3)
O22 Tb3 O10 Tb4 -149.57(13)
O19 Tb3 O10 Tb4 -100.20(13)
O6 Tb3 O10 Tb4 51.22(10)
N5 Tb3 O10 Tb4 50.20(12)
N1 Tb3 O10 Tb4 -125.36(13)
Tb1 Tb3 O10 Tb4 104.96(14)
O4 Tb3 O10 Tb1 20.73(11)
O8 Tb3 O10 Tb1 -126.69(13)
O15 Tb3 O10 Tb1 -55.46(14)
O1 Tb3 O10 Tb1 43.5(2)
N11 Tb3 O10 Tb1 -158.32(18)
O22 Tb3 O10 Tb1 105.47(13)
O19 Tb3 O10 Tb1 154.84(14)
O6 Tb3 O10 Tb1 -53.74(10)
N5 Tb3 O10 Tb1 -54.75(12)
N1 Tb3 O10 Tb1 129.68(14)
O7 Tb4 O10 Tb3 -64.38(17)
O8 Tb4 O10 Tb3 21.38(10)
O13 Tb4 O10 Tb3 -117.39(12)
O12 Tb4 O10 Tb3 170.32(12)
O16 Tb4 O10 Tb3 95.75(13)
O6 Tb4 O10 Tb3 -51.34(10)
O11 Tb4 O10 Tb3 48.89(18)
O25 Tb4 O10 Tb3 166.46(13)
N2 Tb4 O10 Tb3 166.35(11)
Tb2 Tb4 O10 Tb3 -82.34(9)
O7 Tb4 O10 Tb1 36.18(18)
O8 Tb4 O10 Tb1 121.94(13)
O13 Tb4 O10 Tb1 -16.83(10)
O12 Tb4 O10 Tb1 -89.12(16)
O16 Tb4 O10 Tb1 -163.69(14)
O6 Tb4 O10 Tb1 49.22(10)
O11 Tb4 O10 Tb1 149.45(11)
O25 Tb4 O10 Tb1 -92.98(13)
N2 Tb4 O10 Tb1 -93.09(13)
Tb2 Tb4 O10 Tb1 18.22(10)
Tb3 Tb4 O10 Tb1 100.56(13)
O4 Tb1 O10 Tb3 -21.20(11)
O13 Tb1 O10 Tb3 119.26(12)
O3 Tb1 O10 Tb3 62.41(16)
O18 Tb1 O10 Tb3 -105.04(12)
O5 Tb1 O10 Tb3 176.64(11)
O9 Tb1 O10 Tb3 -45.6(2)
O14 Tb1 O10 Tb3 -154.27(14)
O6 Tb1 O10 Tb3 53.18(10)
N3 Tb1 O10 Tb3 -128.68(13)
Tb2 Tb1 O10 Tb3 83.71(9)
O4 Tb1 O10 Tb4 -123.03(13)
O13 Tb1 O10 Tb4 17.43(11)
O3 Tb1 O10 Tb4 -39.42(17)
O18 Tb1 O10 Tb4 153.13(12)
O5 Tb1 O10 Tb4 74.80(17)
O9 Tb1 O10 Tb4 -147.40(16)
O14 Tb1 O10 Tb4 103.89(13)
O6 Tb1 O10 Tb4 -48.65(11)
N3 Tb1 O10 Tb4 129.49(13)
Tb3 Tb1 O10 Tb4 -101.83(14)
Tb2 Tb1 O10 Tb4 -18.13(10)
O7 Tb4 O11 C21 88.7(3)
O10 Tb4 O11 C21 -45.3(3)
O8 Tb4 O11 C21 -15.6(3)
O13 Tb4 O11 C21 108.9(3)
O12 Tb4 O11 C21 175.5(3)
O16 Tb4 O11 C21 -92.8(3)
O6 Tb4 O11 C21 31.0(3)
O25 Tb4 O11 C21 -148.6(3)
N2 Tb4 O11 C21 -166.0(3)
Tb2 Tb4 O11 C21 80.2(3)
Tb3 Tb4 O11 C21 -15.2(3)
O7 Tb4 O11 C23 -87.0(4)
O10 Tb4 O11 C23 139.0(3)
O8 Tb4 O11 C23 168.7(4)
O13 Tb4 O11 C23 -66.7(4)
O12 Tb4 O11 C23 -0.1(3)
O16 Tb4 O11 C23 91.5(4)
O6 Tb4 O11 C23 -144.7(3)
O25 Tb4 O11 C23 35.7(4)
N2 Tb4 O11 C23 18.3(4)
Tb2 Tb4 O11 C23 -95.4(3)
Tb3 Tb4 O11 C23 169.1(3)
O26 N2 O12 Tb4 -172.6(4)
O25 N2 O12 Tb4 6.9(4)
O7 Tb4 O12 N2 -150.4(3)
O10 Tb4 O12 N2 -8.9(3)
O8 Tb4 O12 N2 117.0(3)
O13 Tb4 O12 N2 -75.4(3)
O16 Tb4 O12 N2 60.2(3)
O6 Tb4 O12 N2 -107.5(3)
O11 Tb4 O12 N2 133.5(3)
O25 Tb4 O12 N2 -4.0(3)
Tb2 Tb4 O12 N2 -114.6(3)
Tb3 Tb4 O12 N2 25.9(6)
O4 Tb1 O13 Tb2 -62.13(17)
O3 Tb1 O13 Tb2 21.60(11)
O10 Tb1 O13 Tb2 -116.17(12)
O18 Tb1 O13 Tb2 171.76(12)
O5 Tb1 O13 Tb2 103.63(12)
O9 Tb1 O13 Tb2 53.26(18)
O14 Tb1 O13 Tb2 171.90(13)
O6 Tb1 O13 Tb2 -51.29(10)
N3 Tb1 O13 Tb2 172.11(10)
Tb3 Tb1 O13 Tb2 -81.43(9)
O4 Tb1 O13 Tb4 37.24(18)
O3 Tb1 O13 Tb4 120.96(13)
O10 Tb1 O13 Tb4 -16.81(10)
O18 Tb1 O13 Tb4 -88.88(16)
O5 Tb1 O13 Tb4 -157.00(13)
O9 Tb1 O13 Tb4 152.63(11)
O14 Tb1 O13 Tb4 -88.73(12)
O6 Tb1 O13 Tb4 48.07(10)
N3 Tb1 O13 Tb4 -88.52(12)
Tb3 Tb1 O13 Tb4 17.94(10)
Tb2 Tb1 O13 Tb4 99.37(14)
O7 Tb2 O13 Tb1 125.73(13)
O3 Tb2 O13 Tb1 -21.91(11)
O2 Tb2 O13 Tb1 53.07(15)
O17 Tb2 O13 Tb1 156.07(13)
O28 Tb2 O13 Tb1 -107.94(13)
O29 Tb2 O13 Tb1 -156.98(14)
N10 Tb2 O13 Tb1 -45.1(3)
O6 Tb2 O13 Tb1 52.56(11)
N5 Tb2 O13 Tb1 52.32(13)
N4 Tb2 O13 Tb1 -132.65(13)
Tb4 Tb2 O13 Tb1 104.07(14)
O7 Tb2 O13 Tb4 21.65(11)
O3 Tb2 O13 Tb4 -125.99(13)
O2 Tb2 O13 Tb4 -51.01(14)
O17 Tb2 O13 Tb4 52.0(2)
O28 Tb2 O13 Tb4 147.98(12)
O29 Tb2 O13 Tb4 98.95(12)
N10 Tb2 O13 Tb4 -149.2(2)
O6 Tb2 O13 Tb4 -51.51(10)
N5 Tb2 O13 Tb4 -51.75(12)
N4 Tb2 O13 Tb4 123.27(13)
O7 Tb4 O13 Tb1 -123.95(13)
O10 Tb4 O13 Tb1 17.19(11)
O8 Tb4 O13 Tb1 -38.43(18)
O12 Tb4 O13 Tb1 151.42(13)
O16 Tb4 O13 Tb1 66.13(19)
O6 Tb4 O13 Tb1 -49.68(11)
O11 Tb4 O13 Tb1 -144.28(16)
O25 Tb4 O13 Tb1 101.45(13)
N2 Tb4 O13 Tb1 126.39(14)
Tb2 Tb4 O13 Tb1 -101.71(14)
Tb3 Tb4 O13 Tb1 -17.82(10)
O7 Tb4 O13 Tb2 -22.24(11)
O10 Tb4 O13 Tb2 118.90(12)
O8 Tb4 O13 Tb2 63.27(16)
O12 Tb4 O13 Tb2 -106.87(13)
O16 Tb4 O13 Tb2 167.84(13)
O6 Tb4 O13 Tb2 52.03(11)
O11 Tb4 O13 Tb2 -42.6(2)
O25 Tb4 O13 Tb2 -156.84(14)
N2 Tb4 O13 Tb2 -131.91(14)
Tb3 Tb4 O13 Tb2 83.89(9)
O24 N3 O14 Tb1 -178.3(4)
O18 N3 O14 Tb1 1.0(4)
O4 Tb1 O14 N3 46.1(3)
O13 Tb1 O14 N3 179.5(3)
O3 Tb1 O14 N3 -127.8(3)
O10 Tb1 O14 N3 102.6(3)
O18 Tb1 O14 N3 -0.6(2)
O5 Tb1 O14 N3 -100.5(3)
O9 Tb1 O14 N3 -45.2(3)
O6 Tb1 O14 N3 132.1(2)
Tb3 Tb1 O14 N3 85.4(2)
Tb2 Tb1 O14 N3 -174.3(2)
O2 N5 O15 Tb3 -179.9(4)
O6 N5 O15 Tb3 0.5(4)
Tb2 N5 O15 Tb3 76(11)
O4 Tb3 O15 N5 -68.7(3)
O8 Tb3 O15 N5 71.2(3)
O10 Tb3 O15 N5 1.6(3)
O1 Tb3 O15 N5 -139.1(3)
N11 Tb3 O15 N5 149.4(3)
O22 Tb3 O15 N5 -141.4(3)
O19 Tb3 O15 N5 110.4(3)
O6 Tb3 O15 N5 -0.3(2)
N1 Tb3 O15 N5 167.4(3)
Tb1 Tb3 O15 N5 -31.5(3)
O7 Tb2 O17 C10 -142.1(3)
O3 Tb2 O17 C10 3.5(4)
O13 Tb2 O17 C10 -173.3(3)
O2 Tb2 O17 C10 -56.4(3)
O28 Tb2 O17 C10 89.4(3)
O29 Tb2 O17 C10 138.7(3)
N10 Tb2 O17 C10 18.3(3)
O6 Tb2 O17 C10 -91.4(3)
N5 Tb2 O17 C10 -71.9(3)
N4 Tb2 O17 C10 113.2(3)
Tb4 Tb2 O17 C10 -139.3(3)
O7 Tb2 O17 C11 -11.7(3)
O3 Tb2 O17 C11 133.9(3)
O13 Tb2 O17 C11 -42.9(4)
O2 Tb2 O17 C11 74.0(3)
O28 Tb2 O17 C11 -140.1(3)
O29 Tb2 O17 C11 -90.8(3)
N10 Tb2 O17 C11 148.7(3)
O6 Tb2 O17 C11 39.0(3)
N5 Tb2 O17 C11 58.6(3)
N4 Tb2 O17 C11 -116.4(3)
Tb4 Tb2 O17 C11 -8.8(3)
O24 N3 O18 Tb1 178.2(4)
O14 N3 O18 Tb1 -1.1(4)
O4 Tb1 O18 N3 -141.1(3)
O13 Tb1 O18 N3 0.8(3)
O3 Tb1 O18 N3 129.7(3)
O10 Tb1 O18 N3 -66.1(3)
O5 Tb1 O18 N3 66.8(3)
O9 Tb1 O18 N3 140.3(3)
O14 Tb1 O18 N3 0.6(2)
O6 Tb1 O18 N3 -98.3(3)
Tb3 Tb1 O18 N3 -105.4(3)
Tb2 Tb1 O18 N3 37.3(7)
O23 N1 O19 Tb3 -176.5(4)
O22 N1 O19 Tb3 4.4(5)
O4 Tb3 O19 N1 -45.3(3)
O8 Tb3 O19 N1 175.6(3)
O10 Tb3 O19 N1 -104.9(3)
O15 Tb3 O19 N1 135.8(3)
O1 Tb3 O19 N1 36.2(3)
N11 Tb3 O19 N1 98.0(3)
O22 Tb3 O19 N1 -2.6(3)
O6 Tb3 O19 N1 -139.0(3)
N5 Tb3 O19 N1 -174.0(3)
Tb1 Tb3 O19 N1 -86.9(3)
O23 N1 O22 Tb3 176.4(4)
O19 N1 O22 Tb3 -4.5(5)
O4 Tb3 O22 N1 149.5(3)
O8 Tb3 O22 N1 0.5(4)
O10 Tb3 O22 N1 74.7(3)
O15 Tb3 O22 N1 -138.0(3)
O1 Tb3 O22 N1 -140.3(3)
N11 Tb3 O22 N1 -73.7(3)
O19 Tb3 O22 N1 2.7(3)
O6 Tb3 O22 N1 109.9(3)
N5 Tb3 O22 N1 169.3(4)
Tb1 Tb3 O22 N1 115.3(3)
O26 N2 O25 Tb4 172.9(4)
O12 N2 O25 Tb4 -6.6(4)
O7 Tb4 O25 N2 46.5(3)
O10 Tb4 O25 N2 -179.8(3)
O8 Tb4 O25 N2 -123.9(3)
O13 Tb4 O25 N2 104.1(3)
O12 Tb4 O25 N2 4.0(3)
O16 Tb4 O25 N2 -101.6(3)
O6 Tb4 O25 N2 136.7(3)
O11 Tb4 O25 N2 -43.7(3)
Tb2 Tb4 O25 N2 88.1(3)
Tb3 Tb4 O25 N2 -169.8(2)
O27 N4 O28 Tb2 -172.7(5)
O29 N4 O28 Tb2 5.2(5)
O7 Tb2 O28 N4 0.2(4)
O3 Tb2 O28 N4 -150.5(3)
O13 Tb2 O28 N4 -74.8(3)
O2 Tb2 O28 N4 134.7(3)
O17 Tb2 O28 N4 66.7(3)
O29 Tb2 O28 N4 -3.0(3)
N10 Tb2 O28 N4 134.3(3)
O6 Tb2 O28 N4 -111.8(3)
N5 Tb2 O28 N4 -179.1(4)
Tb4 Tb2 O28 N4 -47.6(4)
O27 N4 O29 Tb2 172.8(5)
O28 N4 O29 Tb2 -5.1(5)
O7 Tb2 O29 N4 -174.2(3)
O3 Tb2 O29 N4 46.5(4)
O13 Tb2 O29 N4 108.0(3)
O2 Tb2 O29 N4 -129.0(3)
O17 Tb2 O29 N4 -100.4(3)
O28 Tb2 O29 N4 3.0(3)
N10 Tb2 O29 N4 -40.9(3)
O6 Tb2 O29 N4 144.2(3)
N5 Tb2 O29 N4 -179.6(3)
Tb4 Tb2 O29 N4 149.8(3)
O7 Tb2 N10 C8 -126.9(4)
O3 Tb2 N10 C8 17.1(4)
O13 Tb2 N10 C8 40.3(6)
O2 Tb2 N10 C8 -70.9(4)
O17 Tb2 N10 C8 -153.7(5)
O28 Tb2 N10 C8 108.8(5)
O29 Tb2 N10 C8 143.3(4)
O6 Tb2 N10 C8 -40.9(5)
N5 Tb2 N10 C8 -56.5(4)
N4 Tb2 N10 C8 126.8(4)
Tb4 Tb2 N10 C8 -67.3(5)
O7 Tb2 N10 C9 39.9(4)
O3 Tb2 N10 C9 -176.1(4)
O13 Tb2 N10 C9 -152.8(3)
O2 Tb2 N10 C9 95.9(3)
O17 Tb2 N10 C9 13.1(3)
O28 Tb2 N10 C9 -84.4(3)
O29 Tb2 N10 C9 -49.9(4)
O6 Tb2 N10 C9 125.9(3)
N5 Tb2 N10 C9 110.3(3)
N4 Tb2 N10 C9 -66.3(3)
Tb4 Tb2 N10 C9 99.5(4)
O4 Tb3 N11 C16 -130.8(4)
O8 Tb3 N11 C16 16.1(4)
O10 Tb3 N11 C16 47.9(5)
O15 Tb3 N11 C16 -66.9(4)
O1 Tb3 N11 C16 -146.4(4)
O22 Tb3 N11 C16 143.7(4)
O19 Tb3 N11 C16 93.8(4)
O6 Tb3 N11 C16 -38.6(4)
N5 Tb3 N11 C16 -54.0(4)
N1 Tb3 N11 C16 119.6(4)
Tb1 Tb3 N11 C16 -70.0(6)
O4 Tb3 N11 C15 34.5(4)
O8 Tb3 N11 C15 -178.6(3)
O10 Tb3 N11 C15 -146.8(3)
O15 Tb3 N11 C15 98.4(3)
O1 Tb3 N11 C15 18.8(3)
O22 Tb3 N11 C15 -51.0(3)
O19 Tb3 N11 C15 -100.9(3)
O6 Tb3 N11 C15 126.7(3)
N5 Tb3 N11 C15 111.3(3)
N1 Tb3 N11 C15 -75.1(3)
Tb1 Tb3 N11 C15 95.3(4)
C1 O9 C2 C7 20.8(7)
Tb1 O9 C2 C7 -155.8(4)
C1 O9 C2 C3 -160.9(4)
Tb1 O9 C2 C3 22.5(5)
Tb2 O3 C3 C2 -171.5(3)
Tb1 O3 C3 C2 -20.3(5)
Tb2 O3 C3 C4 9.5(7)
Tb1 O3 C3 C4 160.7(4)
C7 C2 C3 O3 175.5(5)
O9 C2 C3 O3 -2.8(6)
C7 C2 C3 C4 -5.4(7)
O9 C2 C3 C4 176.3(4)
O3 C3 C4 C5 -176.4(4)
C2 C3 C4 C5 4.6(7)
O3 C3 C4 C8 4.7(8)
C2 C3 C4 C8 -174.4(5)
C3 C4 C5 C6 -1.2(8)
C8 C4 C5 C6 177.8(5)
C4 C5 C6 C7 -1.8(9)
O9 C2 C7 C6 -179.3(5)
C3 C2 C7 C6 2.5(8)
C5 C6 C7 C2 1.2(8)
C9 N10 C8 C4 179.9(5)
Tb2 N10 C8 C4 -13.8(8)
C5 C4 C8 N10 179.5(5)
C3 C4 C8 N10 -1.5(9)
C8 N10 C9 C10 126.7(5)
Tb2 N10 C9 C10 -41.9(5)
C11 O17 C10 C9 -176.7(4)
Tb2 O17 C10 C9 -46.2(5)
N10 C9 C10 O17 57.8(5)
C10 O17 C11 C12 168.5(4)
Tb2 O17 C11 C12 36.9(5)
Tb4 O7 C12 C11 -155.6(3)
Tb2 O7 C12 C11 44.3(5)
O17 C11 C12 O7 -53.5(5)
C25 O1 C13 C24 -177.6(4)
Tb3 O1 C13 C24 49.2(4)
Tb1 O4 C24 C13 -142.9(4)
Tb3 O4 C24 C13 36.6(5)
O1 C13 C24 O4 -56.5(5)
C13 O1 C25 C15 -171.3(4)
Tb3 O1 C25 C15 -41.1(5)
C16 N11 C15 C25 119.2(5)
Tb3 N11 C15 C25 -47.9(4)
O1 C25 C15 N11 58.1(5)
C15 N11 C16 C17 -178.9(4)
Tb3 N11 C16 C17 -14.4(7)
N11 C16 C17 C18 -178.0(5)
N11 C16 C17 C22 1.4(8)
C22 C17 C18 C19 -1.0(8)
C16 C17 C18 C19 178.5(5)
C17 C18 C19 C20 -0.2(9)
C18 C19 C20 C21 0.0(9)
C19 C20 C21 O11 -178.5(5)
C19 C20 C21 C22 1.5(8)
C23 O11 C21 C20 11.2(7)
Tb4 O11 C21 C20 -164.9(4)
C23 O11 C21 C22 -168.9(4)
Tb4 O11 C21 C22 15.1(5)
Tb3 O8 C22 C17 9.7(7)
Tb4 O8 C22 C17 166.7(3)
Tb3 O8 C22 C21 -171.4(3)
Tb4 O8 C22 C21 -14.4(5)
C18 C17 C22 O8 -178.7(4)
C16 C17 C22 O8 1.9(7)
C18 C17 C22 C21 2.4(7)
C16 C17 C22 C21 -177.0(4)
C20 C21 C22 O8 178.3(5)
O11 C21 C22 O8 -1.7(6)
C20 C21 C22 C17 -2.7(7)
O11 C21 C22 C17 177.3(4)
